data_7001118
loop_
_publ_author_name
'Grguric-Sipka, Sanja'
'Stepanenko, Iryna N.'
'Lazic, Jelena M.'
'Bartel, Caroline'
'Jakupec, Michael A.'
'Arion, Vladimir B.'
'Keppler, Bernhard K.'

_publ_section_title
;
 Synthesis, X-ray diffraction structure, spectroscopic properties and
 antiproliferative activity of a novel ruthenium complex with
 constitutional similarity to cisplatin
;
_journal_issue 17
_journal_name_full 'Dalton Transactions'
_journal_page_first 3334
_journal_page_last 3339
_journal_paper_doi 10.1039/b822725j
_journal_year 2009
_chemical_formula_moiety 'C23 H37 O3 Os2, F6 P'
_chemical_formula_sum 'C23 H37 F6 O3 Os2 P'
_chemical_formula_weight 886.90
_chemical_name_common
;Tris(mu!2$-methoxido)-bis(hapto$6!-p-cymene)-di-osmium(ii)
hexafluorophosphate
;
_chemical_name_systematic
;
Tris(mu~2~-methoxido)-bis(hapto^6^-p-cymene)-
di-osmium(II) hexafluorophosphate
;
_space_group_IT_number 19
_symmetry_cell_setting orthorhombic
_symmetry_space_group_name_Hall 'P 2ac 2ab'
_symmetry_space_group_name_H-M 'P 21 21 21'
_atom_sites_solution_hydrogens geom
_atom_sites_solution_primary direct
_atom_sites_solution_secondary difmap
_audit_creation_method SHELXL-97
_cell_angle_alpha 90.00
_cell_angle_beta 90.00
_cell_angle_gamma 90.00
_cell_formula_units_Z 8
_cell_length_a 11.2483(3)
_cell_length_b 13.6694(4)
_cell_length_c 34.2630(9)
_cell_measurement_reflns_used 4820
_cell_measurement_temperature 100(2)
_cell_measurement_theta_max 33.05
_cell_measurement_theta_min 2.32
_cell_volume 5268.2(3)
_computing_structure_refinement 'SHELXL-97 (Sheldrick, 1997)'
_computing_structure_solution 'SHELXS-97 (Sheldrick, 1990)'
_diffrn_ambient_temperature 100(2)
_diffrn_measured_fraction_theta_full 0.998
_diffrn_measured_fraction_theta_max 0.998
_diffrn_measurement_device_type 'Bruker APEXII'
_diffrn_measurement_method 'w scan'
_diffrn_radiation_monochromator graphite
_diffrn_radiation_source 'fine-focus sealed tube'
_diffrn_radiation_type MoK\a
_diffrn_radiation_wavelength 0.71073
_diffrn_reflns_av_R_equivalents 0.0601
_diffrn_reflns_av_sigmaI/netI 0.0316
_diffrn_reflns_limit_h_max 15
_diffrn_reflns_limit_h_min -15
_diffrn_reflns_limit_k_max 19
_diffrn_reflns_limit_k_min -19
_diffrn_reflns_limit_l_max 48
_diffrn_reflns_limit_l_min -48
_diffrn_reflns_number 140298
_diffrn_reflns_theta_full 30.12
_diffrn_reflns_theta_max 30.12
_diffrn_reflns_theta_min 1.91
_exptl_absorpt_coefficient_mu 9.765
_exptl_absorpt_correction_T_max 0.2225
_exptl_absorpt_correction_T_min 0.1188
_exptl_absorpt_correction_type multi-scan
_exptl_absorpt_process_details SADABS
_exptl_crystal_colour yellow
_exptl_crystal_density_diffrn 2.236
_exptl_crystal_density_method 'not measured'
_exptl_crystal_description block
_exptl_crystal_F_000 3360
_exptl_crystal_size_max 0.38
_exptl_crystal_size_mid 0.28
_exptl_crystal_size_min 0.22
_refine_diff_density_max 0.854
_refine_diff_density_min -0.935
_refine_diff_density_rms 0.139
_refine_ls_abs_structure_details 'Flack H D (1983), Acta Cryst. A39, 876-881'
_refine_ls_abs_structure_Flack 0.006(5)
_refine_ls_extinction_method none
_refine_ls_goodness_of_fit_ref 0.993
_refine_ls_hydrogen_treatment constr
_refine_ls_matrix_type full
_refine_ls_number_parameters 641
_refine_ls_number_reflns 15486
_refine_ls_number_restraints 0
_refine_ls_restrained_S_all 0.993
_refine_ls_R_factor_all 0.0251
_refine_ls_R_factor_gt 0.0228
_refine_ls_shift/su_max 0.005
_refine_ls_shift/su_mean 0.000
_refine_ls_structure_factor_coef Fsqd
_refine_ls_weighting_details 'calc w=1/[\s^2^(Fo^2^)+(0.0263P)^2^+4.3440P] where P=(Fo^2^+2Fc^2^)/3'
_refine_ls_weighting_scheme calc
_refine_ls_wR_factor_gt 0.0483
_refine_ls_wR_factor_ref 0.0489
_reflns_number_gt 14769
_reflns_number_total 15486
_reflns_threshold_expression >2sigma(I)
_cod_data_source_file b822725j.txt
_cod_data_source_block IRST435
_cod_original_sg_symbol_H-M P212121
_cod_database_code 7001118

loop_
_symmetry_equiv_pos_as_xyz
'x, y, z'
'-x+1/2, -y, z+1/2'
'-x, y+1/2, -z+1/2'
'x+1/2, -y+1/2, -z'

loop_
_atom_site_label
_atom_site_type_symbol
_atom_site_fract_x
_atom_site_fract_y
_atom_site_fract_z
_atom_site_U_iso_or_equiv
_atom_site_adp_type
_atom_site_occupancy
_atom_site_symmetry_multiplicity
_atom_site_calc_flag
_atom_site_refinement_flags
_atom_site_disorder_assembly
_atom_site_disorder_group
Os1 Os 0.424454(13) -0.021897(12) 0.881442(4) 0.00935(3) Uani 1 1 d . . .
Os2 Os 0.278346(13) 0.167811(12) 0.876485(5) 0.00988(3) Uani 1 1 d . . .
P1 P 0.68734(10) 0.03795(10) 0.72882(3) 0.0193(2) Uani 1 1 d . . .
F1 F 0.6043(3) -0.0481(3) 0.74521(11) 0.0474(9) Uani 1 1 d . . .
F2 F 0.6406(4) 0.0178(3) 0.68591(9) 0.0506(10) Uani 1 1 d . . .
F3 F 0.7690(3) 0.1247(3) 0.71304(13) 0.0548(11) Uani 1 1 d . . .
F4 F 0.7311(4) 0.0567(3) 0.77202(9) 0.0519(10) Uani 1 1 d . . .
F5 F 0.7917(3) -0.0398(3) 0.72208(10) 0.0402(8) Uani 1 1 d . . .
F6 F 0.5818(3) 0.1150(3) 0.73485(10) 0.0400(8) Uani 1 1 d . . .
O1 O 0.4402(3) 0.1225(2) 0.90105(9) 0.0144(6) Uani 1 1 d . . .
O2 O 0.2557(3) 0.0256(2) 0.89610(9) 0.0181(7) Uani 1 1 d . . .
O3 O 0.3609(3) 0.0709(2) 0.83861(8) 0.0140(6) Uani 1 1 d . . .
C1 C 0.6109(4) -0.0592(3) 0.87863(14) 0.0167(8) Uani 1 1 d . . .
C2 C 0.5657(4) -0.0815(3) 0.91712(13) 0.0159(8) Uani 1 1 d . . .
H2 H 0.6052 -0.0563 0.9395 0.019 Uiso 1 1 calc R . .
C3 C 0.4637(4) -0.1401(3) 0.92172(13) 0.0147(8) Uani 1 1 d . . .
H3 H 0.4356 -0.1540 0.9473 0.018 Uiso 1 1 calc R . .
C4 C 0.4012(3) -0.1792(3) 0.88864(12) 0.0117(8) Uani 1 1 d . . .
C5 C 0.4486(3) -0.1606(3) 0.85108(12) 0.0114(8) Uani 1 1 d . . .
H5 H 0.4113 -0.1882 0.8288 0.014 Uiso 1 1 calc R . .
C6 C 0.5514(4) -0.1010(3) 0.84628(12) 0.0150(8) Uani 1 1 d . . .
H6 H 0.5808 -0.0890 0.8207 0.018 Uiso 1 1 calc R . .
C7 C 0.7116(4) 0.0129(4) 0.87368(14) 0.0214(9) Uani 1 1 d . . .
H7A H 0.7876 -0.0205 0.8779 0.032 Uiso 1 1 calc R . .
H7B H 0.7029 0.0660 0.8927 0.032 Uiso 1 1 calc R . .
H7C H 0.7096 0.0399 0.8472 0.032 Uiso 1 1 calc R . .
C8 C 0.2881(4) -0.2359(3) 0.89539(13) 0.0161(9) Uani 1 1 d . . .
H8 H 0.2511 -0.2115 0.9201 0.019 Uiso 1 1 calc R . .
C9 C 0.1969(4) -0.2245(4) 0.86246(14) 0.0234(10) Uani 1 1 d . . .
H9A H 0.1256 -0.2626 0.8687 0.035 Uiso 1 1 calc R . .
H9B H 0.2313 -0.2483 0.8379 0.035 Uiso 1 1 calc R . .
H9C H 0.1756 -0.1553 0.8597 0.035 Uiso 1 1 calc R . .
C10 C 0.3189(4) -0.3445(3) 0.90104(14) 0.0224(10) Uani 1 1 d . . .
H10A H 0.2459 -0.3818 0.9056 0.034 Uiso 1 1 calc R . .
H10B H 0.3719 -0.3517 0.9236 0.034 Uiso 1 1 calc R . .
H10C H 0.3587 -0.3692 0.8776 0.034 Uiso 1 1 calc R . .
C11 C 0.3064(4) 0.3254(3) 0.88216(13) 0.0162(8) Uani 1 1 d . . .
C12 C 0.2269(4) 0.2927(3) 0.91179(12) 0.0150(8) Uani 1 1 d . . .
H12 H 0.2429 0.3078 0.9383 0.018 Uiso 1 1 calc R . .
C13 C 0.1248(4) 0.2381(3) 0.90201(12) 0.0137(8) Uani 1 1 d . . .
H13 H 0.0728 0.2172 0.9222 0.016 Uiso 1 1 calc R . .
C14 C 0.0974(3) 0.2132(3) 0.86234(12) 0.0108(8) Uani 1 1 d . . .
C15 C 0.1771(4) 0.2470(3) 0.83336(13) 0.0144(8) Uani 1 1 d . . .
H15 H 0.1615 0.2319 0.8068 0.017 Uiso 1 1 calc R . .
C16 C 0.2799(4) 0.3030(3) 0.84289(12) 0.0144(8) Uani 1 1 d . . .
H16 H 0.3310 0.3254 0.8227 0.017 Uiso 1 1 calc R . .
C17 C 0.4205(4) 0.3783(4) 0.89201(14) 0.0230(10) Uani 1 1 d . . .
H17A H 0.4851 0.3530 0.8757 0.035 Uiso 1 1 calc R . .
H17B H 0.4398 0.3677 0.9196 0.035 Uiso 1 1 calc R . .
H17C H 0.4105 0.4485 0.8872 0.035 Uiso 1 1 calc R . .
C18 C -0.0095(4) 0.1512(3) 0.85236(13) 0.0154(9) Uani 1 1 d . . .
H18 H -0.0479 0.1295 0.8772 0.019 Uiso 1 1 calc R . .
C19 C -0.0985(4) 0.2154(3) 0.82979(15) 0.0225(10) Uani 1 1 d . . .
H19A H -0.1176 0.2736 0.8453 0.034 Uiso 1 1 calc R . .
H19B H -0.1713 0.1780 0.8248 0.034 Uiso 1 1 calc R . .
H19C H -0.0632 0.2354 0.8049 0.034 Uiso 1 1 calc R . .
C20 C 0.0211(4) 0.0615(3) 0.82860(14) 0.0191(9) Uani 1 1 d . . .
H20A H -0.0515 0.0242 0.8232 0.029 Uiso 1 1 calc R . .
H20B H 0.0770 0.0206 0.8432 0.029 Uiso 1 1 calc R . .
H20C H 0.0576 0.0817 0.8039 0.029 Uiso 1 1 calc R . .
C21 C 0.4678(4) 0.1405(4) 0.94110(14) 0.0217(10) Uani 1 1 d . . .
H21A H 0.4129 0.1036 0.9577 0.033 Uiso 1 1 calc R . .
H21B H 0.4600 0.2106 0.9466 0.033 Uiso 1 1 calc R . .
H21C H 0.5496 0.1196 0.9464 0.033 Uiso 1 1 calc R . .
C22 C 0.1745(4) -0.0095(4) 0.92412(13) 0.0198(9) Uani 1 1 d . . .
H22A H 0.2171 -0.0252 0.9483 0.030 Uiso 1 1 calc R . .
H22B H 0.1354 -0.0685 0.9141 0.030 Uiso 1 1 calc R . .
H22C H 0.1145 0.0408 0.9294 0.030 Uiso 1 1 calc R . .
C23 C 0.4337(4) 0.1061(4) 0.80733(13) 0.0214(10) Uani 1 1 d . . .
H23A H 0.5012 0.1426 0.8181 0.032 Uiso 1 1 calc R . .
H23B H 0.3867 0.1491 0.7905 0.032 Uiso 1 1 calc R . .
H23C H 0.4632 0.0505 0.7921 0.032 Uiso 1 1 calc R . .
Os3 Os 0.868647(13) 0.571074(12) 0.920316(5) 0.01140(3) Uani 1 1 d . . .
Os4 Os 0.841911(14) 0.609870(13) 0.832141(5) 0.01261(3) Uani 1 1 d . . .
P2 P 0.85525(10) 0.00699(10) 0.99142(4) 0.0216(3) Uani 1 1 d . . .
F7 F 0.7863(3) -0.0963(2) 0.98891(11) 0.0427(9) Uani 1 1 d . . .
F8 F 0.9097(3) -0.0144(4) 0.94969(11) 0.0660(13) Uani 1 1 d . . .
F9 F 0.9222(3) 0.1082(3) 0.99439(13) 0.0577(11) Uani 1 1 d . . .
F10 F 0.7990(3) 0.0238(3) 1.03370(9) 0.0394(8) Uani 1 1 d . . .
F11 F 0.9672(3) -0.0460(3) 1.01087(13) 0.0574(12) Uani 1 1 d . . .
F12 F 0.7422(3) 0.0591(3) 0.97252(10) 0.0397(8) Uani 1 1 d . . .
O4 O 0.8982(3) 0.6871(2) 0.88192(9) 0.0156(6) Uani 1 1 d . . .
O5 O 0.9336(3) 0.5154(2) 0.86856(8) 0.0164(6) Uani 1 1 d . . .
O6 O 0.7351(2) 0.5657(2) 0.87827(9) 0.0166(6) Uani 1 1 d . . .
C24 C 0.9601(4) 0.6303(4) 0.97162(12) 0.0163(9) Uani 1 1 d . . .
C25 C 1.0053(4) 0.5356(4) 0.96332(12) 0.0180(9) Uani 1 1 d . . .
H25 H 1.0888 0.5263 0.9612 0.022 Uiso 1 1 calc R . .
C26 C 0.9280(4) 0.4545(3) 0.95813(12) 0.0167(9) Uani 1 1 d . . .
H26 H 0.9607 0.3923 0.9520 0.020 Uiso 1 1 calc R . .
C27 C 0.8020(4) 0.4644(4) 0.96193(12) 0.0185(9) Uani 1 1 d . . .
C28 C 0.7580(4) 0.5593(4) 0.97187(12) 0.0174(9) Uani 1 1 d . . .
H28 H 0.6750 0.5678 0.9757 0.021 Uiso 1 1 calc R . .
C29 C 0.8339(4) 0.6405(3) 0.97609(12) 0.0151(8) Uani 1 1 d . . .
H29 H 0.8012 0.7029 0.9820 0.018 Uiso 1 1 calc R . .
C30 C 1.0413(4) 0.7166(4) 0.97480(14) 0.0235(10) Uani 1 1 d . . .
H30A H 1.0756 0.7190 1.0011 0.035 Uiso 1 1 calc R . .
H30B H 0.9963 0.7767 0.9699 0.035 Uiso 1 1 calc R . .
H30C H 1.1053 0.7106 0.9555 0.035 Uiso 1 1 calc R . .
C31 C 0.7178(4) 0.3797(4) 0.95451(12) 0.0189(9) Uani 1 1 d . . .
H31 H 0.6372 0.4081 0.9496 0.023 Uiso 1 1 calc R . .
C32 C 0.7511(5) 0.3185(4) 0.91886(14) 0.0321(12) Uani 1 1 d . . .
H32A H 0.6935 0.2653 0.9157 0.048 Uiso 1 1 calc R . .
H32B H 0.8308 0.2909 0.9225 0.048 Uiso 1 1 calc R . .
H32C H 0.7504 0.3599 0.8955 0.048 Uiso 1 1 calc R . .
C33 C 0.7085(5) 0.3156(4) 0.99114(13) 0.0254(11) Uani 1 1 d . . .
H33A H 0.6538 0.2612 0.9861 0.038 Uiso 1 1 calc R . .
H33B H 0.6786 0.3549 1.0129 0.038 Uiso 1 1 calc R . .
H33C H 0.7872 0.2896 0.9977 0.038 Uiso 1 1 calc R . .
C34 C 0.8600(5) 0.7271(4) 0.78881(13) 0.0245(10) Uani 1 1 d . . .
C35 C 0.9474(5) 0.6553(4) 0.78224(13) 0.0245(11) Uani 1 1 d . . .
H35 H 1.0286 0.6738 0.7805 0.029 Uiso 1 1 calc R . .
C36 C 0.9150(4) 0.5556(4) 0.77821(12) 0.0227(10) Uani 1 1 d . . .
H36 H 0.9752 0.5083 0.7736 0.027 Uiso 1 1 calc R . .
C37 C 0.7948(4) 0.5248(4) 0.78086(12) 0.0177(9) Uani 1 1 d . . .
C38 C 0.7078(4) 0.5967(3) 0.78725(12) 0.0184(9) Uani 1 1 d . . .
H38 H 0.6268 0.5778 0.7891 0.022 Uiso 1 1 calc R . .
C39 C 0.7384(5) 0.6972(3) 0.79093(13) 0.0213(10) Uani 1 1 d . . .
H39 H 0.6779 0.7447 0.7948 0.026 Uiso 1 1 calc R . .
C40 C 0.8967(6) 0.8321(4) 0.79385(17) 0.0401(15) Uani 1 1 d . . .
H40A H 0.9762 0.8348 0.8055 0.060 Uiso 1 1 calc R . .
H40B H 0.8400 0.8654 0.8110 0.060 Uiso 1 1 calc R . .
H40C H 0.8978 0.8645 0.7683 0.060 Uiso 1 1 calc R . .
C41 C 0.7667(5) 0.4158(3) 0.77814(13) 0.0226(10) Uani 1 1 d . . .
H41 H 0.8386 0.3794 0.7873 0.027 Uiso 1 1 calc R . .
C42 C 0.7466(8) 0.3886(5) 0.73526(16) 0.057(2) Uani 1 1 d . . .
H42A H 0.8162 0.4077 0.7199 0.086 Uiso 1 1 calc R . .
H42B H 0.6762 0.4229 0.7254 0.086 Uiso 1 1 calc R . .
H42C H 0.7345 0.3178 0.7331 0.086 Uiso 1 1 calc R . .
C43 C 0.6638(5) 0.3853(4) 0.80385(18) 0.0349(13) Uani 1 1 d . . .
H43A H 0.6502 0.3148 0.8010 0.052 Uiso 1 1 calc R . .
H43B H 0.5921 0.4210 0.7960 0.052 Uiso 1 1 calc R . .
H43C H 0.6825 0.4003 0.8311 0.052 Uiso 1 1 calc R . .
C44 C 0.8634(5) 0.7847(4) 0.89075(13) 0.0226(10) Uani 1 1 d . . .
H44A H 0.7788 0.7933 0.8847 0.034 Uiso 1 1 calc R . .
H44B H 0.9105 0.8305 0.8751 0.034 Uiso 1 1 calc R . .
H44C H 0.8769 0.7977 0.9185 0.034 Uiso 1 1 calc R . .
C45 C 1.0534(4) 0.4879(4) 0.86244(14) 0.0199(9) Uani 1 1 d . . .
H45A H 1.1026 0.5467 0.8598 0.030 Uiso 1 1 calc R . .
H45B H 1.0593 0.4487 0.8386 0.030 Uiso 1 1 calc R . .
H45C H 1.0813 0.4492 0.8847 0.030 Uiso 1 1 calc R . .
C46 C 0.6177(4) 0.5985(4) 0.88428(14) 0.0215(9) Uani 1 1 d . . .
H46A H 0.6183 0.6691 0.8893 0.032 Uiso 1 1 calc R . .
H46B H 0.5832 0.5643 0.9067 0.032 Uiso 1 1 calc R . .
H46C H 0.5701 0.5850 0.8610 0.032 Uiso 1 1 calc R . .

loop_
_atom_site_aniso_label
_atom_site_aniso_U_11
_atom_site_aniso_U_22
_atom_site_aniso_U_33
_atom_site_aniso_U_23
_atom_site_aniso_U_13
_atom_site_aniso_U_12
Os1 0.00889(6) 0.01017(7) 0.00899(7) 0.00046(6) 0.00121(5) 0.00135(6)
Os2 0.00971(6) 0.00948(7) 0.01044(7) 0.00069(6) 0.00081(6) 0.00127(6)
P1 0.0189(5) 0.0254(7) 0.0136(5) -0.0012(5) 0.0028(4) -0.0037(5)
F1 0.047(2) 0.038(2) 0.057(2) 0.0163(18) 0.0032(18) -0.0176(17)
F2 0.081(3) 0.053(2) 0.0178(15) -0.0099(15) -0.0186(17) 0.015(2)
F3 0.041(2) 0.045(2) 0.078(3) 0.015(2) 0.016(2) -0.0195(18)
F4 0.067(2) 0.062(3) 0.0259(17) -0.0173(17) -0.0195(18) 0.008(2)
F5 0.0382(18) 0.049(2) 0.0332(17) 0.0046(16) 0.0092(14) 0.0174(16)
F6 0.0342(17) 0.044(2) 0.0422(19) 0.0045(16) 0.0115(15) 0.0142(17)
O1 0.0130(14) 0.0133(15) 0.0170(14) -0.0039(12) -0.0040(11) 0.0058(12)
O2 0.0117(13) 0.0141(16) 0.0287(17) 0.0110(13) 0.0103(12) 0.0025(12)
O3 0.0166(14) 0.0168(15) 0.0084(13) 0.0027(11) 0.0003(11) 0.0026(13)
C1 0.0138(17) 0.013(2) 0.023(2) 0.0026(18) 0.0029(17) 0.0035(15)
C2 0.0169(19) 0.011(2) 0.020(2) -0.0007(17) -0.0012(17) 0.0037(16)
C3 0.0145(18) 0.018(2) 0.0115(18) 0.0006(16) 0.0003(16) 0.0041(16)
C4 0.0113(18) 0.011(2) 0.0130(18) 0.0004(15) -0.0017(14) 0.0046(15)
C5 0.0117(18) 0.0106(19) 0.0119(18) -0.0037(15) 0.0014(14) 0.0017(15)
C6 0.0155(19) 0.016(2) 0.0134(19) 0.0014(16) 0.0064(15) 0.0067(16)
C7 0.0151(19) 0.024(2) 0.026(2) -0.001(2) 0.0034(18) -0.0027(18)
C8 0.019(2) 0.011(2) 0.018(2) 0.0027(16) 0.0023(17) 0.0033(17)
C9 0.020(2) 0.022(3) 0.028(3) 0.001(2) 0.0013(19) -0.0012(19)
C10 0.024(2) 0.014(2) 0.029(2) 0.0025(19) 0.0026(19) 0.0018(19)
C11 0.0152(18) 0.012(2) 0.022(2) 0.0021(18) -0.0048(17) -0.0018(15)
C12 0.0183(19) 0.0109(19) 0.016(2) 0.0005(16) -0.0001(17) 0.0029(17)
C13 0.0163(19) 0.012(2) 0.0127(19) 0.0008(15) 0.0003(16) 0.0057(16)
C14 0.0081(17) 0.0105(19) 0.0137(18) -0.0024(15) 0.0000(14) 0.0041(14)
C15 0.0178(19) 0.0082(19) 0.017(2) 0.0026(16) -0.0007(17) 0.0032(15)
C16 0.0160(19) 0.011(2) 0.017(2) 0.0045(15) 0.0030(17) 0.0000(17)
C17 0.017(2) 0.024(3) 0.028(2) -0.001(2) -0.0024(19) -0.006(2)
C18 0.0109(18) 0.019(2) 0.017(2) -0.0021(17) -0.0022(15) 0.0012(17)
C19 0.020(2) 0.015(2) 0.033(3) 0.002(2) -0.005(2) 0.0067(17)
C20 0.020(2) 0.016(2) 0.022(2) -0.0045(18) 0.0002(18) 0.0028(17)
C21 0.023(2) 0.020(2) 0.022(2) -0.0054(19) -0.0052(19) 0.0042(18)
C22 0.0166(19) 0.020(2) 0.023(2) 0.0038(19) 0.0101(18) 0.0022(17)
C23 0.027(2) 0.024(2) 0.014(2) 0.0066(18) 0.0099(18) 0.009(2)
Os3 0.00915(6) 0.01593(8) 0.00911(7) 0.00008(6) 0.00055(6) 0.00239(6)
Os4 0.01320(7) 0.01472(8) 0.00991(7) 0.00075(6) -0.00163(6) 0.00429(6)
P2 0.0113(5) 0.0293(7) 0.0243(6) -0.0051(5) -0.0020(4) -0.0009(5)
F7 0.0331(17) 0.0270(18) 0.068(2) -0.0145(17) -0.0087(17) -0.0032(14)
F8 0.038(2) 0.121(4) 0.039(2) -0.023(2) 0.0196(17) -0.012(2)
F9 0.0407(19) 0.043(2) 0.090(3) 0.021(2) -0.022(2) -0.0247(18)
F10 0.0398(18) 0.053(2) 0.0256(15) -0.0114(16) -0.0034(14) 0.0020(17)
F11 0.0246(16) 0.058(3) 0.089(3) -0.022(2) -0.0282(19) 0.0173(17)
F12 0.0295(16) 0.037(2) 0.052(2) 0.0104(16) -0.0217(16) 0.0001(14)
O4 0.0207(15) 0.0138(15) 0.0124(14) -0.0013(12) -0.0009(12) 0.0010(12)
O5 0.0137(13) 0.0236(17) 0.0117(13) 0.0027(12) 0.0019(11) 0.0084(13)
O6 0.0102(12) 0.0247(16) 0.0149(14) 0.0030(13) 0.0021(12) 0.0027(12)
C24 0.0129(18) 0.024(3) 0.0120(19) 0.0001(17) 0.0024(15) -0.0008(17)
C25 0.0117(18) 0.030(3) 0.0124(19) 0.0033(18) -0.0031(15) 0.0022(18)
C26 0.0177(19) 0.020(2) 0.0125(19) 0.0077(16) -0.0021(17) 0.0039(18)
C27 0.017(2) 0.027(3) 0.0115(19) 0.0029(18) 0.0019(16) 0.0010(18)
C28 0.0119(18) 0.025(2) 0.0153(19) -0.0020(18) 0.0001(16) -0.0031(17)
C29 0.0135(18) 0.021(2) 0.0105(18) -0.0032(16) 0.0037(15) -0.0017(16)
C30 0.021(2) 0.028(3) 0.021(2) -0.002(2) -0.0030(18) -0.0121(19)
C31 0.023(2) 0.020(2) 0.0138(19) -0.0015(17) -0.0004(17) -0.0047(19)
C32 0.049(3) 0.030(3) 0.017(2) -0.004(2) 0.002(2) -0.008(2)
C33 0.038(3) 0.022(3) 0.016(2) 0.0036(18) 0.001(2) -0.008(2)
C34 0.036(3) 0.023(3) 0.014(2) 0.0039(18) -0.001(2) -0.004(2)
C35 0.029(2) 0.033(3) 0.012(2) 0.007(2) -0.0013(18) 0.000(2)
C36 0.025(2) 0.033(3) 0.0097(19) 0.0039(18) 0.0000(18) 0.012(2)
C37 0.026(2) 0.018(2) 0.0090(18) -0.0004(17) -0.0040(16) 0.0067(19)
C38 0.023(2) 0.018(2) 0.014(2) 0.0028(17) -0.0099(17) 0.0001(18)
C39 0.032(3) 0.015(2) 0.017(2) 0.0010(17) -0.0092(19) 0.0100(19)
C40 0.065(4) 0.022(3) 0.033(3) 0.006(2) -0.008(3) -0.005(3)
C41 0.036(3) 0.014(2) 0.018(2) -0.0005(17) -0.004(2) 0.006(2)
C42 0.125(7) 0.022(3) 0.024(3) -0.004(2) -0.015(4) 0.003(4)
C43 0.035(3) 0.024(3) 0.046(3) -0.004(3) -0.010(3) -0.004(2)
C44 0.028(2) 0.021(2) 0.018(2) 0.0008(18) 0.0072(19) -0.002(2)
C45 0.0144(19) 0.021(2) 0.024(2) 0.0032(19) 0.0023(17) 0.0127(18)
C46 0.0159(19) 0.027(3) 0.021(2) 0.0000(19) -0.0009(17) 0.0004(18)

loop_
_atom_type_symbol
_atom_type_description
_atom_type_scat_dispersion_real
_atom_type_scat_dispersion_imag
_atom_type_scat_source
C C 0.0033 0.0016 'International Tables Vol C Tables 4.2.6.8 and 6.1.1.4'
H H 0.0000 0.0000 'International Tables Vol C Tables 4.2.6.8 and 6.1.1.4'
O O 0.0106 0.0060 'International Tables Vol C Tables 4.2.6.8 and 6.1.1.4'
F F 0.0171 0.0103 'International Tables Vol C Tables 4.2.6.8 and 6.1.1.4'
P P 0.1023 0.0942 'International Tables Vol C Tables 4.2.6.8 and 6.1.1.4'
Os Os -1.2165 7.6030 'International Tables Vol C Tables 4.2.6.8 and 6.1.1.4'

loop_
_geom_angle_atom_site_label_1
_geom_angle_atom_site_label_2
_geom_angle_atom_site_label_3
_geom_angle
_geom_angle_site_symmetry_1
_geom_angle_site_symmetry_3
_geom_angle_publ_flag
O3 Os1 O2 70.25(11) . . ?
O3 Os1 O1 71.22(12) . . ?
O2 Os1 O1 72.75(12) . . ?
O3 Os1 C6 98.06(14) . . ?
O2 Os1 C6 154.15(15) . . ?
O1 Os1 C6 126.56(15) . . ?
O3 Os1 C1 116.68(15) . . ?
O2 Os1 C1 167.40(16) . . ?
O1 Os1 C1 98.91(14) . . ?
C6 Os1 C1 38.26(17) . . ?
O3 Os1 C2 152.36(14) . . ?
O2 Os1 C2 130.92(15) . . ?
O1 Os1 C2 96.40(14) . . ?
C6 Os1 C2 68.96(16) . . ?
C1 Os1 C2 39.06(17) . . ?
O3 Os1 C3 168.14(15) . . ?
O2 Os1 C3 105.44(14) . . ?
O1 Os1 C3 118.73(14) . . ?
C6 Os1 C3 81.22(16) . . ?
C1 Os1 C3 69.81(16) . . ?
C2 Os1 C3 37.91(16) . . ?
O3 Os1 C5 103.78(14) . . ?
O2 Os1 C5 120.22(14) . . ?
O1 Os1 C5 164.41(13) . . ?
C6 Os1 C5 38.32(16) . . ?
C1 Os1 C5 69.67(16) . . ?
C2 Os1 C5 81.42(16) . . ?
C3 Os1 C5 68.33(16) . . ?
O3 Os1 C4 130.11(14) . . ?
O2 Os1 C4 99.92(14) . . ?
O1 Os1 C4 154.72(14) . . ?
C6 Os1 C4 69.41(16) . . ?
C1 Os1 C4 83.60(15) . . ?
C2 Os1 C4 69.69(16) . . ?
C3 Os1 C4 38.58(15) . . ?
C5 Os1 C4 37.90(15) . . ?
O3 Os1 Os2 42.13(8) . . ?
O2 Os1 Os2 42.10(9) . . ?
O1 Os1 Os2 42.89(8) . . ?
C6 Os1 Os2 138.18(12) . . ?
C1 Os1 Os2 135.68(12) . . ?
C2 Os1 Os2 137.82(12) . . ?
C3 Os1 Os2 140.51(11) . . ?
C5 Os1 Os2 140.70(11) . . ?
C4 Os1 Os2 140.72(10) . . ?
O2 Os2 O3 70.07(12) . . ?
O2 Os2 O1 72.56(12) . . ?
O3 Os2 O1 71.00(11) . . ?
O2 Os2 C15 128.89(15) . . ?
O3 Os2 C15 97.36(14) . . ?
O1 Os2 C15 151.72(15) . . ?
O2 Os2 C13 100.78(14) . . ?
O3 Os2 C13 153.48(14) . . ?
O1 Os2 C13 131.45(14) . . ?
C15 Os2 C13 68.42(16) . . ?
O2 Os2 C12 121.60(15) . . ?
O3 Os2 C12 166.00(14) . . ?
O1 Os2 C12 103.85(14) . . ?
C15 Os2 C12 81.16(16) . . ?
C13 Os2 C12 38.02(16) . . ?
O2 Os2 C16 165.59(15) . . ?
O3 Os2 C16 101.97(14) . . ?
O1 Os2 C16 117.07(15) . . ?
C15 Os2 C16 38.39(16) . . ?
C13 Os2 C16 81.00(16) . . ?
C12 Os2 C16 68.24(16) . . ?
O2 Os2 C14 102.94(14) . . ?
O3 Os2 C14 117.39(13) . . ?
O1 Os2 C14 169.06(13) . . ?
C15 Os2 C14 38.06(15) . . ?
C13 Os2 C14 38.56(15) . . ?
C12 Os2 C14 69.62(16) . . ?
C16 Os2 C14 69.45(16) . . ?
O2 Os2 C11 155.95(15) . . ?
O3 Os2 C11 128.36(15) . . ?
O1 Os2 C11 97.45(14) . . ?
C15 Os2 C11 69.06(16) . . ?
C13 Os2 C11 68.99(17) . . ?
C12 Os2 C11 38.16(16) . . ?
C16 Os2 C11 37.76(16) . . ?
C14 Os2 C11 82.77(15) . . ?
O2 Os2 Os1 42.00(8) . . ?
O3 Os2 Os1 41.99(8) . . ?
O1 Os2 Os1 42.75(9) . . ?
C15 Os2 Os1 138.02(12) . . ?
C13 Os2 Os1 141.22(11) . . ?
C12 Os2 Os1 140.79(11) . . ?
C16 Os2 Os1 137.78(11) . . ?
C14 Os2 Os1 138.64(11) . . ?
C11 Os2 Os1 138.52(11) . . ?
F4 P1 F2 178.6(2) . . ?
F4 P1 F3 91.0(2) . . ?
F2 P1 F3 90.4(2) . . ?
F4 P1 F6 90.2(2) . . ?
F2 P1 F6 89.3(2) . . ?
F3 P1 F6 89.0(2) . . ?
F4 P1 F5 90.8(2) . . ?
F2 P1 F5 89.7(2) . . ?
F3 P1 F5 91.3(2) . . ?
F6 P1 F5 178.9(2) . . ?
F4 P1 F1 88.4(2) . . ?
F2 P1 F1 90.2(2) . . ?
F3 P1 F1 179.1(2) . . ?
F6 P1 F1 90.3(2) . . ?
F5 P1 F1 89.4(2) . . ?
C21 O1 Os1 119.3(3) . . ?
C21 O1 Os2 121.6(3) . . ?
Os1 O1 Os2 94.36(12) . . ?
C22 O2 Os1 130.8(3) . . ?
C22 O2 Os2 128.3(3) . . ?
Os1 O2 Os2 95.90(12) . . ?
C23 O3 Os1 122.6(3) . . ?
C23 O3 Os2 120.7(3) . . ?
Os1 O3 Os2 95.88(11) . . ?
C6 C1 C2 117.6(4) . . ?
C6 C1 C7 122.0(4) . . ?
C2 C1 C7 120.2(4) . . ?
C6 C1 Os1 70.8(2) . . ?
C2 C1 Os1 70.6(2) . . ?
C7 C1 Os1 125.4(3) . . ?
C3 C2 C1 120.6(4) . . ?
C3 C2 Os1 71.3(2) . . ?
C1 C2 Os1 70.3(2) . . ?
C3 C2 H2 119.7 . . ?
C1 C2 H2 119.7 . . ?
Os1 C2 H2 131.5 . . ?
C2 C3 C4 121.5(4) . . ?
C2 C3 Os1 70.8(2) . . ?
C4 C3 Os1 71.1(2) . . ?
C2 C3 H3 119.3 . . ?
C4 C3 H3 119.3 . . ?
Os1 C3 H3 131.9 . . ?
C5 C4 C3 117.8(4) . . ?
C5 C4 C8 123.3(4) . . ?
C3 C4 C8 118.9(4) . . ?
C5 C4 Os1 71.0(2) . . ?
C3 C4 Os1 70.3(2) . . ?
C8 C4 Os1 128.7(3) . . ?
C4 C5 C6 120.9(4) . . ?
C4 C5 Os1 71.1(2) . . ?
C6 C5 Os1 70.0(2) . . ?
C4 C5 H5 119.6 . . ?
C6 C5 H5 119.6 . . ?
Os1 C5 H5 132.4 . . ?
C1 C6 C5 121.6(4) . . ?
C1 C6 Os1 70.9(2) . . ?
C5 C6 Os1 71.6(2) . . ?
C1 C6 H6 119.2 . . ?
C5 C6 H6 119.2 . . ?
Os1 C6 H6 131.2 . . ?
C1 C7 H7A 109.5 . . ?
C1 C7 H7B 109.5 . . ?
H7A C7 H7B 109.5 . . ?
C1 C7 H7C 109.5 . . ?
H7A C7 H7C 109.5 . . ?
H7B C7 H7C 109.5 . . ?
C4 C8 C9 113.5(4) . . ?
C4 C8 C10 109.0(4) . . ?
C9 C8 C10 110.0(4) . . ?
C4 C8 H8 108.0 . . ?
C9 C8 H8 108.0 . . ?
C10 C8 H8 108.0 . . ?
C8 C9 H9A 109.5 . . ?
C8 C9 H9B 109.5 . . ?
H9A C9 H9B 109.5 . . ?
C8 C9 H9C 109.5 . . ?
H9A C9 H9C 109.5 . . ?
H9B C9 H9C 109.5 . . ?
C8 C10 H10A 109.5 . . ?
C8 C10 H10B 109.5 . . ?
H10A C10 H10B 109.5 . . ?
C8 C10 H10C 109.5 . . ?
H10A C10 H10C 109.5 . . ?
H10B C10 H10C 109.5 . . ?
C16 C11 C12 118.7(4) . . ?
C16 C11 C17 119.7(4) . . ?
C12 C11 C17 121.6(4) . . ?
C16 C11 Os2 70.8(2) . . ?
C12 C11 Os2 70.4(2) . . ?
C17 C11 Os2 127.9(3) . . ?
C13 C12 C11 120.5(4) . . ?
C13 C12 Os2 70.6(2) . . ?
C11 C12 Os2 71.5(3) . . ?
C13 C12 H12 119.7 . . ?
C11 C12 H12 119.7 . . ?
Os2 C12 H12 130.9 . . ?
C12 C13 C14 121.7(4) . . ?
C12 C13 Os2 71.3(2) . . ?
C14 C13 Os2 71.5(2) . . ?
C12 C13 H13 119.2 . . ?
C14 C13 H13 119.2 . . ?
Os2 C13 H13 130.8 . . ?
C15 C14 C13 116.9(4) . . ?
C15 C14 C18 121.9(4) . . ?
C13 C14 C18 121.2(4) . . ?
C15 C14 Os2 70.0(2) . . ?
C13 C14 Os2 69.9(2) . . ?
C18 C14 Os2 129.3(3) . . ?
C14 C15 C16 121.9(4) . . ?
C14 C15 Os2 71.9(2) . . ?
C16 C15 Os2 71.6(2) . . ?
C14 C15 H15 119.0 . . ?
C16 C15 H15 119.0 . . ?
Os2 C15 H15 130.2 . . ?
C11 C16 C15 120.4(4) . . ?
C11 C16 Os2 71.4(2) . . ?
C15 C16 Os2 70.0(2) . . ?
C11 C16 H16 119.8 . . ?
C15 C16 H16 119.8 . . ?
Os2 C16 H16 131.6 . . ?
C11 C17 H17A 109.5 . . ?
C11 C17 H17B 109.5 . . ?
H17A C17 H17B 109.5 . . ?
C11 C17 H17C 109.5 . . ?
H17A C17 H17C 109.5 . . ?
H17B C17 H17C 109.5 . . ?
C20 C18 C14 113.3(4) . . ?
C20 C18 C19 109.8(4) . . ?
C14 C18 C19 108.1(4) . . ?
C20 C18 H18 108.5 . . ?
C14 C18 H18 108.5 . . ?
C19 C18 H18 108.5 . . ?
C18 C19 H19A 109.5 . . ?
C18 C19 H19B 109.5 . . ?
H19A C19 H19B 109.5 . . ?
C18 C19 H19C 109.5 . . ?
H19A C19 H19C 109.5 . . ?
H19B C19 H19C 109.5 . . ?
C18 C20 H20A 109.5 . . ?
C18 C20 H20B 109.5 . . ?
H20A C20 H20B 109.5 . . ?
C18 C20 H20C 109.5 . . ?
H20A C20 H20C 109.5 . . ?
H20B C20 H20C 109.5 . . ?
O1 C21 H21A 109.5 . . ?
O1 C21 H21B 109.5 . . ?
H21A C21 H21B 109.5 . . ?
O1 C21 H21C 109.5 . . ?
H21A C21 H21C 109.5 . . ?
H21B C21 H21C 109.5 . . ?
O2 C22 H22A 109.5 . . ?
O2 C22 H22B 109.5 . . ?
H22A C22 H22B 109.5 . . ?
O2 C22 H22C 109.5 . . ?
H22A C22 H22C 109.5 . . ?
H22B C22 H22C 109.5 . . ?
O3 C23 H23A 109.5 . . ?
O3 C23 H23B 109.5 . . ?
H23A C23 H23B 109.5 . . ?
O3 C23 H23C 109.5 . . ?
H23A C23 H23C 109.5 . . ?
H23B C23 H23C 109.5 . . ?
O5 Os3 O6 69.38(11) . . ?
O5 Os3 O4 71.48(12) . . ?
O6 Os3 O4 72.87(12) . . ?
O5 Os3 C26 97.69(15) . . ?
O6 Os3 C26 127.74(16) . . ?
O4 Os3 C26 152.83(15) . . ?
O5 Os3 C28 151.21(16) . . ?
O6 Os3 C28 98.44(14) . . ?
O4 Os3 C28 131.43(15) . . ?
C26 Os3 C28 68.51(17) . . ?
O5 Os3 C29 169.19(14) . . ?
O6 Os3 C29 119.67(14) . . ?
O4 Os3 C29 104.56(15) . . ?
C26 Os3 C29 81.38(17) . . ?
C28 Os3 C29 37.92(16) . . ?
O5 Os3 C27 116.00(16) . . ?
O6 Os3 C27 100.46(15) . . ?
O4 Os3 C27 168.09(15) . . ?
C26 Os3 C27 38.52(16) . . ?
C28 Os3 C27 38.47(18) . . ?
C29 Os3 C27 69.74(17) . . ?
O5 Os3 C25 104.39(14) . . ?
O6 Os3 C25 165.15(16) . . ?
O4 Os3 C25 118.82(15) . . ?
C26 Os3 C25 38.16(18) . . ?
C28 Os3 C25 80.68(16) . . ?
C29 Os3 C25 68.26(17) . . ?
C27 Os3 C25 69.57(17) . . ?
O5 Os3 C24 131.25(14) . . ?
O6 Os3 C24 155.00(15) . . ?
O4 Os3 C24 98.63(15) . . ?
C26 Os3 C24 69.30(18) . . ?
C28 Os3 C24 69.12(16) . . ?
C29 Os3 C24 38.39(16) . . ?
C27 Os3 C24 83.33(17) . . ?
C25 Os3 C24 37.88(18) . . ?
O5 Os3 Os4 41.89(8) . . ?
O6 Os3 Os4 42.06(8) . . ?
O4 Os3 Os4 42.86(8) . . ?
C26 Os3 Os4 138.17(12) . . ?
C28 Os3 Os4 139.09(11) . . ?
C29 Os3 Os4 140.42(12) . . ?
C27 Os3 Os4 136.47(12) . . ?
C25 Os3 Os4 140.19(11) . . ?
C24 Os3 Os4 140.20(12) . . ?
O5 Os4 O6 69.39(11) . . ?
O5 Os4 O4 71.01(12) . . ?
O6 Os4 O4 72.69(12) . . ?
O5 Os4 C36 96.43(15) . . ?
O6 Os4 C36 140.73(17) . . ?
O4 Os4 C36 138.90(16) . . ?
O5 Os4 C38 136.41(15) . . ?
O6 Os4 C38 96.53(15) . . ?
O4 Os4 C38 145.96(15) . . ?
C36 Os4 C38 68.12(18) . . ?
O5 Os4 C35 112.38(16) . . ?
O6 Os4 C35 177.60(16) . . ?
O4 Os4 C35 109.30(17) . . ?
C36 Os4 C35 38.3(2) . . ?
C38 Os4 C35 81.07(18) . . ?
O5 Os4 C37 105.95(15) . . ?
O6 Os4 C37 108.61(16) . . ?
O4 Os4 C37 176.21(15) . . ?
C36 Os4 C37 38.29(19) . . ?
C38 Os4 C37 37.80(17) . . ?
C35 Os4 C37 69.50(19) . . ?
O5 Os4 C39 174.55(16) . . ?
O6 Os4 C39 110.04(16) . . ?
O4 Os4 C39 114.20(15) . . ?
C36 Os4 C39 80.63(18) . . ?
C38 Os4 C39 38.20(17) . . ?
C35 Os4 C39 68.03(19) . . ?
C37 Os4 C39 68.91(17) . . ?
O5 Os4 C34 144.80(17) . . ?
O6 Os4 C34 141.39(17) . . ?
O4 Os4 C34 98.87(16) . . ?
C36 Os4 C34 68.64(19) . . ?
C38 Os4 C34 69.15(18) . . ?
C35 Os4 C34 37.6(2) . . ?
C37 Os4 C34 82.33(18) . . ?
C39 Os4 C34 38.1(2) . . ?
O5 Os4 Os3 41.71(8) . . ?
O6 Os4 Os3 42.26(8) . . ?
O4 Os4 Os3 42.45(8) . . ?
C36 Os4 Os3 138.10(12) . . ?
C38 Os4 Os3 138.70(13) . . ?
C35 Os4 Os3 140.14(13) . . ?
C37 Os4 Os3 136.42(12) . . ?
C39 Os4 Os3 141.21(13) . . ?
C34 Os4 Os3 141.25(13) . . ?
F9 P2 F8 92.0(3) . . ?
F9 P2 F12 90.9(2) . . ?
F8 P2 F12 91.4(2) . . ?
F9 P2 F10 90.3(2) . . ?
F8 P2 F10 177.6(3) . . ?
F12 P2 F10 89.34(19) . . ?
F9 P2 F11 89.7(2) . . ?
F8 P2 F11 89.3(3) . . ?
F12 P2 F11 179.1(2) . . ?
F10 P2 F11 89.9(2) . . ?
F9 P2 F7 179.3(2) . . ?
F8 P2 F7 88.6(2) . . ?
F12 P2 F7 89.21(18) . . ?
F10 P2 F7 89.1(2) . . ?
F11 P2 F7 90.2(2) . . ?
C44 O4 Os3 122.3(3) . . ?
C44 O4 Os4 124.1(3) . . ?
Os3 O4 Os4 94.70(12) . . ?
C45 O5 Os3 124.2(3) . . ?
C45 O5 Os4 123.4(3) . . ?
Os3 O5 Os4 96.40(12) . . ?
C46 O6 Os4 124.1(3) . . ?
C46 O6 Os3 124.3(3) . . ?
Os4 O6 Os3 95.68(11) . . ?
C25 C24 C29 117.7(4) . . ?
C25 C24 C30 121.0(4) . . ?
C29 C24 C30 121.3(4) . . ?
C25 C24 Os3 70.8(2) . . ?
C29 C24 Os3 70.0(2) . . ?
C30 C24 Os3 129.5(3) . . ?
C26 C25 C24 121.2(4) . . ?
C26 C25 Os3 70.0(2) . . ?
C24 C25 Os3 71.3(2) . . ?
C26 C25 H25 119.4 . . ?
C24 C25 H25 119.4 . . ?
Os3 C25 H25 132.4 . . ?
C25 C26 C27 121.5(4) . . ?
C25 C26 Os3 71.9(2) . . ?
C27 C26 Os3 71.2(3) . . ?
C25 C26 H26 119.3 . . ?
C27 C26 H26 119.3 . . ?
Os3 C26 H26 130.4 . . ?
C26 C27 C28 116.8(4) . . ?
C26 C27 C31 122.1(4) . . ?
C28 C27 C31 121.0(4) . . ?
C26 C27 Os3 70.2(3) . . ?
C28 C27 Os3 70.5(3) . . ?
C31 C27 Os3 128.1(3) . . ?
C29 C28 C27 122.0(4) . . ?
C29 C28 Os3 71.1(2) . . ?
C27 C28 Os3 71.0(2) . . ?
C29 C28 H28 119.0 . . ?
C27 C28 H28 119.0 . . ?
Os3 C28 H28 132.0 . . ?
C28 C29 C24 120.8(4) . . ?
C28 C29 Os3 71.0(2) . . ?
C24 C29 Os3 71.7(2) . . ?
C28 C29 H29 119.6 . . ?
C24 C29 H29 119.6 . . ?
Os3 C29 H29 130.5 . . ?
C24 C30 H30A 109.5 . . ?
C24 C30 H30B 109.5 . . ?
H30A C30 H30B 109.5 . . ?
C24 C30 H30C 109.5 . . ?
H30A C30 H30C 109.5 . . ?
H30B C30 H30C 109.5 . . ?
C27 C31 C32 113.5(4) . . ?
C27 C31 C33 110.0(4) . . ?
C32 C31 C33 110.9(4) . . ?
C27 C31 H31 107.4 . . ?
C32 C31 H31 107.4 . . ?
C33 C31 H31 107.4 . . ?
C31 C32 H32A 109.5 . . ?
C31 C32 H32B 109.5 . . ?
H32A C32 H32B 109.5 . . ?
C31 C32 H32C 109.5 . . ?
H32A C32 H32C 109.5 . . ?
H32B C32 H32C 109.5 . . ?
C31 C33 H33A 109.5 . . ?
C31 C33 H33B 109.5 . . ?
H33A C33 H33B 109.5 . . ?
C31 C33 H33C 109.5 . . ?
H33A C33 H33C 109.5 . . ?
H33B C33 H33C 109.5 . . ?
C35 C34 C39 118.5(5) . . ?
C35 C34 C40 119.5(5) . . ?
C39 C34 C40 122.0(5) . . ?
C35 C34 Os4 70.3(3) . . ?
C39 C34 Os4 70.6(3) . . ?
C40 C34 Os4 130.2(4) . . ?
C34 C35 C36 120.4(5) . . ?
C34 C35 Os4 72.1(3) . . ?
C36 C35 Os4 70.2(3) . . ?
C34 C35 H35 119.8 . . ?
C36 C35 H35 119.8 . . ?
Os4 C35 H35 130.6 . . ?
C35 C36 C37 121.6(4) . . ?
C35 C36 Os4 71.5(3) . . ?
C37 C36 Os4 71.6(3) . . ?
C35 C36 H36 119.2 . . ?
C37 C36 H36 119.2 . . ?
Os4 C36 H36 130.4 . . ?
C38 C37 C36 117.8(4) . . ?
C38 C37 C41 123.3(4) . . ?
C36 C37 C41 118.9(4) . . ?
C38 C37 Os4 70.7(3) . . ?
C36 C37 Os4 70.2(3) . . ?
C41 C37 Os4 128.5(3) . . ?
C37 C38 C39 121.4(4) . . ?
C37 C38 Os4 71.5(2) . . ?
C39 C38 Os4 71.8(3) . . ?
C37 C38 H38 119.3 . . ?
C39 C38 H38 119.3 . . ?
Os4 C38 H38 130.1 . . ?
C38 C39 C34 120.2(4) . . ?
C38 C39 Os4 70.0(2) . . ?
C34 C39 Os4 71.3(3) . . ?
C38 C39 H39 119.9 . . ?
C34 C39 H39 119.9 . . ?
Os4 C39 H39 131.7 . . ?
C34 C40 H40A 109.5 . . ?
C34 C40 H40B 109.5 . . ?
H40A C40 H40B 109.5 . . ?
C34 C40 H40C 109.5 . . ?
H40A C40 H40C 109.5 . . ?
H40B C40 H40C 109.5 . . ?
C43 C41 C37 113.1(4) . . ?
C43 C41 C42 112.2(5) . . ?
C37 C41 C42 109.0(4) . . ?
C43 C41 H41 107.4 . . ?
C37 C41 H41 107.4 . . ?
C42 C41 H41 107.4 . . ?
C41 C42 H42A 109.5 . . ?
C41 C42 H42B 109.5 . . ?
H42A C42 H42B 109.5 . . ?
C41 C42 H42C 109.5 . . ?
H42A C42 H42C 109.5 . . ?
H42B C42 H42C 109.5 . . ?
C41 C43 H43A 109.5 . . ?
C41 C43 H43B 109.5 . . ?
H43A C43 H43B 109.5 . . ?
C41 C43 H43C 109.5 . . ?
H43A C43 H43C 109.5 . . ?
H43B C43 H43C 109.5 . . ?
O4 C44 H44A 109.5 . . ?
O4 C44 H44B 109.5 . . ?
H44A C44 H44B 109.5 . . ?
O4 C44 H44C 109.5 . . ?
H44A C44 H44C 109.5 . . ?
H44B C44 H44C 109.5 . . ?
O5 C45 H45A 109.5 . . ?
O5 C45 H45B 109.5 . . ?
H45A C45 H45B 109.5 . . ?
O5 C45 H45C 109.5 . . ?
H45A C45 H45C 109.5 . . ?
H45B C45 H45C 109.5 . . ?
O6 C46 H46A 109.5 . . ?
O6 C46 H46B 109.5 . . ?
H46A C46 H46B 109.5 . . ?
O6 C46 H46C 109.5 . . ?
H46A C46 H46C 109.5 . . ?
H46B C46 H46C 109.5 . . ?

loop_
_geom_bond_atom_site_label_1
_geom_bond_atom_site_label_2
_geom_bond_distance
_geom_bond_site_symmetry_2
_geom_bond_publ_flag
Os1 O3 2.068(3) . ?
Os1 O2 2.069(3) . ?
Os1 O1 2.093(3) . ?
Os1 C6 2.159(4) . ?
Os1 C1 2.160(4) . ?
Os1 C2 2.164(4) . ?
Os1 C3 2.170(4) . ?
Os1 C5 2.180(4) . ?
Os1 C4 2.180(4) . ?
Os1 Os2 3.0748(2) . ?
Os2 O2 2.072(3) . ?
Os2 O3 2.073(3) . ?
Os2 O1 2.099(3) . ?
Os2 C15 2.157(4) . ?
Os2 C13 2.161(4) . ?
Os2 C12 2.171(4) . ?
Os2 C16 2.177(4) . ?
Os2 C14 2.182(4) . ?
Os2 C11 2.185(4) . ?
P1 F4 1.581(3) . ?
P1 F2 1.586(3) . ?
P1 F3 1.594(4) . ?
P1 F6 1.600(3) . ?
P1 F5 1.601(3) . ?
P1 F1 1.603(4) . ?
O1 C21 1.428(5) . ?
O2 C22 1.409(5) . ?
O3 C23 1.432(5) . ?
C1 C6 1.415(6) . ?
C1 C2 1.445(6) . ?
C1 C7 1.511(6) . ?
C2 C3 1.408(6) . ?
C2 H2 0.9500 . ?
C3 C4 1.437(6) . ?
C3 H3 0.9500 . ?
C4 C5 1.416(6) . ?
C4 C8 1.508(6) . ?
C5 C6 1.424(6) . ?
C5 H5 0.9500 . ?
C6 H6 0.9500 . ?
C7 H7A 0.9800 . ?
C7 H7B 0.9800 . ?
C7 H7C 0.9800 . ?
C8 C9 1.533(6) . ?
C8 C10 1.537(6) . ?
C8 H8 1.0000 . ?
C9 H9A 0.9800 . ?
C9 H9B 0.9800 . ?
C9 H9C 0.9800 . ?
C10 H10A 0.9800 . ?
C10 H10B 0.9800 . ?
C10 H10C 0.9800 . ?
C11 C16 1.412(6) . ?
C11 C12 1.424(6) . ?
C11 C17 1.512(6) . ?
C12 C13 1.411(6) . ?
C12 H12 0.9500 . ?
C13 C14 1.434(5) . ?
C13 H13 0.9500 . ?
C14 C15 1.415(6) . ?
C14 C18 1.511(6) . ?
C15 C16 1.425(6) . ?
C15 H15 0.9500 . ?
C16 H16 0.9500 . ?
C17 H17A 0.9800 . ?
C17 H17B 0.9800 . ?
C17 H17C 0.9800 . ?
C18 C20 1.511(6) . ?
C18 C19 1.539(6) . ?
C18 H18 1.0000 . ?
C19 H19A 0.9800 . ?
C19 H19B 0.9800 . ?
C19 H19C 0.9800 . ?
C20 H20A 0.9800 . ?
C20 H20B 0.9800 . ?
C20 H20C 0.9800 . ?
C21 H21A 0.9800 . ?
C21 H21B 0.9800 . ?
C21 H21C 0.9800 . ?
C22 H22A 0.9800 . ?
C22 H22B 0.9800 . ?
C22 H22C 0.9800 . ?
C23 H23A 0.9800 . ?
C23 H23B 0.9800 . ?
C23 H23C 0.9800 . ?
Os3 O5 2.064(3) . ?
Os3 O6 2.083(3) . ?
Os3 O4 2.087(3) . ?
Os3 C26 2.160(4) . ?
Os3 C28 2.167(4) . ?
Os3 C29 2.169(4) . ?
Os3 C27 2.173(5) . ?
Os3 C25 2.184(4) . ?
Os3 C24 2.192(4) . ?
Os3 Os4 3.0820(2) . ?
Os4 O5 2.071(3) . ?
Os4 O6 2.075(3) . ?
Os4 O4 2.103(3) . ?
Os4 C36 2.154(5) . ?
Os4 C38 2.162(4) . ?
Os4 C35 2.172(5) . ?
Os4 C37 2.173(4) . ?
Os4 C39 2.185(4) . ?
Os4 C34 2.194(5) . ?
P2 F9 1.578(4) . ?
P2 F8 1.583(4) . ?
P2 F12 1.595(3) . ?
P2 F10 1.597(3) . ?
P2 F11 1.598(4) . ?
P2 F7 1.613(4) . ?
O4 C44 1.423(6) . ?
O5 C45 1.415(5) . ?
O6 C46 1.410(5) . ?
C24 C25 1.420(7) . ?
C24 C29 1.434(6) . ?
C24 C30 1.495(6) . ?
C25 C26 1.420(7) . ?
C25 H25 0.9500 . ?
C26 C27 1.429(6) . ?
C26 H26 0.9500 . ?
C27 C28 1.430(7) . ?
C27 C31 1.516(7) . ?
C28 C29 1.409(6) . ?
C28 H28 0.9500 . ?
C29 H29 0.9500 . ?
C30 H30A 0.9800 . ?
C30 H30B 0.9800 . ?
C30 H30C 0.9800 . ?
C31 C32 1.528(6) . ?
C31 C33 1.535(6) . ?
C31 H31 1.0000 . ?
C32 H32A 0.9800 . ?
C32 H32B 0.9800 . ?
C32 H32C 0.9800 . ?
C33 H33A 0.9800 . ?
C33 H33B 0.9800 . ?
C33 H33C 0.9800 . ?
C34 C35 1.407(7) . ?
C34 C39 1.429(7) . ?
C34 C40 1.503(8) . ?
C35 C36 1.418(8) . ?
C35 H35 0.9500 . ?
C36 C37 1.419(7) . ?
C36 H36 0.9500 . ?
C37 C38 1.404(6) . ?
C37 C41 1.526(7) . ?
C38 C39 1.422(7) . ?
C38 H38 0.9500 . ?
C39 H39 0.9500 . ?
C40 H40A 0.9800 . ?
C40 H40B 0.9800 . ?
C40 H40C 0.9800 . ?
C41 C43 1.513(8) . ?
C41 C42 1.532(7) . ?
C41 H41 1.0000 . ?
C42 H42A 0.9800 . ?
C42 H42B 0.9800 . ?
C42 H42C 0.9800 . ?
C43 H43A 0.9800 . ?
C43 H43B 0.9800 . ?
C43 H43C 0.9800 . ?
C44 H44A 0.9800 . ?
C44 H44B 0.9800 . ?
C44 H44C 0.9800 . ?
C45 H45A 0.9800 . ?
C45 H45B 0.9800 . ?
C45 H45C 0.9800 . ?
C46 H46A 0.9800 . ?
C46 H46B 0.9800 . ?
C46 H46C 0.9800 . ?

loop_
_geom_torsion_atom_site_label_1
_geom_torsion_atom_site_label_2
_geom_torsion_atom_site_label_3
_geom_torsion_atom_site_label_4
_geom_torsion
_geom_torsion_site_symmetry_1
_geom_torsion_site_symmetry_2
_geom_torsion_site_symmetry_3
_geom_torsion_site_symmetry_4
_geom_torsion_publ_flag
O3 Os1 Os2 O2 118.19(19) . . . . ?
O1 Os1 Os2 O2 -122.79(19) . . . . ?
C6 Os1 Os2 O2 140.9(2) . . . . ?
C1 Os1 Os2 O2 -161.8(2) . . . . ?
C2 Os1 Os2 O2 -103.5(2) . . . . ?
C3 Os1 Os2 O2 -44.1(2) . . . . ?
C5 Os1 Os2 O2 80.4(2) . . . . ?
C4 Os1 Os2 O2 18.7(2) . . . . ?
O2 Os1 Os2 O3 -118.19(19) . . . . ?
O1 Os1 Os2 O3 119.02(18) . . . . ?
C6 Os1 Os2 O3 22.7(2) . . . . ?
C1 Os1 Os2 O3 80.0(2) . . . . ?
C2 Os1 Os2 O3 138.3(2) . . . . ?
C3 Os1 Os2 O3 -162.3(2) . . . . ?
C5 Os1 Os2 O3 -37.8(2) . . . . ?
C4 Os1 Os2 O3 -99.5(2) . . . . ?
O3 Os1 Os2 O1 -119.02(17) . . . . ?
O2 Os1 Os2 O1 122.79(19) . . . . ?
C6 Os1 Os2 O1 -96.3(2) . . . . ?
C1 Os1 Os2 O1 -39.0(2) . . . . ?
C2 Os1 Os2 O1 19.3(2) . . . . ?
C3 Os1 Os2 O1 78.7(2) . . . . ?
C5 Os1 Os2 O1 -156.8(2) . . . . ?
C4 Os1 Os2 O1 141.5(2) . . . . ?
O3 Os1 Os2 C15 18.5(2) . . . . ?
O2 Os1 Os2 C15 -99.7(2) . . . . ?
O1 Os1 Os2 C15 137.5(2) . . . . ?
C6 Os1 Os2 C15 41.2(2) . . . . ?
C1 Os1 Os2 C15 98.5(3) . . . . ?
C2 Os1 Os2 C15 156.8(2) . . . . ?
C3 Os1 Os2 C15 -143.8(2) . . . . ?
C5 Os1 Os2 C15 -19.3(2) . . . . ?
C4 Os1 Os2 C15 -81.0(2) . . . . ?
O3 Os1 Os2 C13 138.8(2) . . . . ?
O2 Os1 Os2 C13 20.6(2) . . . . ?
O1 Os1 Os2 C13 -102.2(2) . . . . ?
C6 Os1 Os2 C13 161.5(3) . . . . ?
C1 Os1 Os2 C13 -141.2(3) . . . . ?
C2 Os1 Os2 C13 -82.9(3) . . . . ?
C3 Os1 Os2 C13 -23.4(3) . . . . ?
C5 Os1 Os2 C13 101.0(2) . . . . ?
C4 Os1 Os2 C13 39.3(2) . . . . ?
O3 Os1 Os2 C12 -158.8(2) . . . . ?
O2 Os1 Os2 C12 83.0(2) . . . . ?
O1 Os1 Os2 C12 -39.8(2) . . . . ?
C6 Os1 Os2 C12 -136.1(3) . . . . ?
C1 Os1 Os2 C12 -78.9(3) . . . . ?
C2 Os1 Os2 C12 -20.5(3) . . . . ?
C3 Os1 Os2 C12 38.9(3) . . . . ?
C5 Os1 Os2 C12 163.4(2) . . . . ?
C4 Os1 Os2 C12 101.7(3) . . . . ?
O3 Os1 Os2 C16 -40.3(2) . . . . ?
O2 Os1 Os2 C16 -158.4(2) . . . . ?
O1 Os1 Os2 C16 78.8(2) . . . . ?
C6 Os1 Os2 C16 -17.5(3) . . . . ?
C1 Os1 Os2 C16 39.7(3) . . . . ?
C2 Os1 Os2 C16 98.0(2) . . . . ?
C3 Os1 Os2 C16 157.5(2) . . . . ?
C5 Os1 Os2 C16 -78.1(2) . . . . ?
C4 Os1 Os2 C16 -139.8(2) . . . . ?
O3 Os1 Os2 C14 77.2(2) . . . . ?
O2 Os1 Os2 C14 -41.0(2) . . . . ?
O1 Os1 Os2 C14 -163.8(2) . . . . ?
C6 Os1 Os2 C14 99.9(2) . . . . ?
C1 Os1 Os2 C14 157.2(2) . . . . ?
C2 Os1 Os2 C14 -144.5(2) . . . . ?
C3 Os1 Os2 C14 -85.0(2) . . . . ?
C5 Os1 Os2 C14 39.4(2) . . . . ?
C4 Os1 Os2 C14 -22.3(2) . . . . ?
O3 Os1 Os2 C11 -98.3(2) . . . . ?
O2 Os1 Os2 C11 143.5(2) . . . . ?
O1 Os1 Os2 C11 20.8(2) . . . . ?
C6 Os1 Os2 C11 -75.5(3) . . . . ?
C1 Os1 Os2 C11 -18.3(3) . . . . ?
C2 Os1 Os2 C11 40.0(3) . . . . ?
C3 Os1 Os2 C11 99.5(3) . . . . ?
C5 Os1 Os2 C11 -136.1(2) . . . . ?
C4 Os1 Os2 C11 162.2(2) . . . . ?
O3 Os1 O1 C21 168.4(3) . . . . ?
O2 Os1 O1 C21 94.0(3) . . . . ?
C6 Os1 O1 C21 -105.5(3) . . . . ?
C1 Os1 O1 C21 -76.3(3) . . . . ?
C2 Os1 O1 C21 -37.0(3) . . . . ?
C3 Os1 O1 C21 -4.5(3) . . . . ?
C5 Os1 O1 C21 -118.0(5) . . . . ?
C4 Os1 O1 C21 17.6(5) . . . . ?
Os2 Os1 O1 C21 130.1(3) . . . . ?
O3 Os1 O1 Os2 38.28(11) . . . . ?
O2 Os1 O1 Os2 -36.17(11) . . . . ?
C6 Os1 O1 Os2 124.39(16) . . . . ?
C1 Os1 O1 Os2 153.54(15) . . . . ?
C2 Os1 O1 Os2 -167.11(14) . . . . ?
C3 Os1 O1 Os2 -134.66(14) . . . . ?
C5 Os1 O1 Os2 111.9(5) . . . . ?
C4 Os1 O1 Os2 -112.6(3) . . . . ?
O2 Os2 O1 C21 -92.3(3) . . . . ?
O3 Os2 O1 C21 -166.7(4) . . . . ?
C15 Os2 O1 C21 124.0(4) . . . . ?
C13 Os2 O1 C21 -3.3(4) . . . . ?
C12 Os2 O1 C21 26.9(4) . . . . ?
C16 Os2 O1 C21 99.3(3) . . . . ?
C14 Os2 O1 C21 -25.2(9) . . . . ?
C11 Os2 O1 C21 65.2(3) . . . . ?
Os1 Os2 O1 C21 -128.5(4) . . . . ?
O2 Os2 O1 Os1 36.14(12) . . . . ?
O3 Os2 O1 Os1 -38.22(11) . . . . ?
C15 Os2 O1 Os1 -107.5(3) . . . . ?
C13 Os2 O1 Os1 125.22(17) . . . . ?
C12 Os2 O1 Os1 155.36(14) . . . . ?
C16 Os2 O1 Os1 -132.26(15) . . . . ?
C14 Os2 O1 Os1 103.3(7) . . . . ?
C11 Os2 O1 Os1 -166.31(15) . . . . ?
O3 Os1 O2 C22 165.2(4) . . . . ?
O1 Os1 O2 C22 -119.0(4) . . . . ?
C6 Os1 O2 C22 98.8(5) . . . . ?
C1 Os1 O2 C22 -69.3(8) . . . . ?
C2 Os1 O2 C22 -35.6(5) . . . . ?
C3 Os1 O2 C22 -3.2(4) . . . . ?
C5 Os1 O2 C22 70.4(4) . . . . ?
C4 Os1 O2 C22 36.0(4) . . . . ?
Os2 Os1 O2 C22 -155.9(4) . . . . ?
O3 Os1 O2 Os2 -38.91(12) . . . . ?
O1 Os1 O2 Os2 36.81(12) . . . . ?
C6 Os1 O2 Os2 -105.4(3) . . . . ?
C1 Os1 O2 Os2 86.6(7) . . . . ?
C2 Os1 O2 Os2 120.23(17) . . . . ?
C3 Os1 O2 Os2 152.69(14) . . . . ?
C5 Os1 O2 Os2 -133.72(15) . . . . ?
C4 Os1 O2 Os2 -168.12(14) . . . . ?
O3 Os2 O2 C22 -164.4(4) . . . . ?
O1 Os2 O2 C22 120.0(4) . . . . ?
C15 Os2 O2 C22 -81.2(4) . . . . ?
C13 Os2 O2 C22 -10.3(4) . . . . ?
C12 Os2 O2 C22 24.2(4) . . . . ?
C16 Os2 O2 C22 -106.1(6) . . . . ?
C14 Os2 O2 C22 -49.7(4) . . . . ?
C11 Os2 O2 C22 51.7(5) . . . . ?
Os1 Os2 O2 C22 156.7(4) . . . . ?
O3 Os2 O2 Os1 38.84(11) . . . . ?
O1 Os2 O2 Os1 -36.74(12) . . . . ?
C15 Os2 O2 Os1 122.10(17) . . . . ?
C13 Os2 O2 Os1 -167.02(14) . . . . ?
C12 Os2 O2 Os1 -132.55(16) . . . . ?
C16 Os2 O2 Os1 97.2(6) . . . . ?
C14 Os2 O2 Os1 153.60(14) . . . . ?
C11 Os2 O2 Os1 -105.0(3) . . . . ?
O2 Os1 O3 C23 171.4(4) . . . . ?
O1 Os1 O3 C23 93.5(3) . . . . ?
C6 Os1 O3 C23 -32.4(3) . . . . ?
C1 Os1 O3 C23 2.8(4) . . . . ?
C2 Os1 O3 C23 26.8(5) . . . . ?
C3 Os1 O3 C23 -118.1(7) . . . . ?
C5 Os1 O3 C23 -71.1(3) . . . . ?
C4 Os1 O3 C23 -102.3(3) . . . . ?
Os2 Os1 O3 C23 132.5(4) . . . . ?
O2 Os1 O3 Os2 38.89(12) . . . . ?
O1 Os1 O3 Os2 -38.95(11) . . . . ?
C6 Os1 O3 Os2 -164.92(15) . . . . ?
C1 Os1 O3 Os2 -129.65(15) . . . . ?
C2 Os1 O3 Os2 -105.7(3) . . . . ?
C3 Os1 O3 Os2 109.4(7) . . . . ?
C5 Os1 O3 Os2 156.44(13) . . . . ?
C4 Os1 O3 Os2 125.27(16) . . . . ?
O2 Os2 O3 C23 -172.6(3) . . . . ?
O1 Os2 O3 C23 -94.8(3) . . . . ?
C15 Os2 O3 C23 58.6(3) . . . . ?
C13 Os2 O3 C23 113.7(4) . . . . ?
C12 Os2 O3 C23 -24.4(7) . . . . ?
C16 Os2 O3 C23 19.9(3) . . . . ?
C14 Os2 O3 C23 92.8(3) . . . . ?
C11 Os2 O3 C23 -10.4(4) . . . . ?
Os1 Os2 O3 C23 -133.7(3) . . . . ?
O2 Os2 O3 Os1 -38.86(12) . . . . ?
O1 Os2 O3 Os1 38.88(12) . . . . ?
C15 Os2 O3 Os1 -167.65(14) . . . . ?
C13 Os2 O3 Os1 -112.5(3) . . . . ?
C12 Os2 O3 Os1 109.4(6) . . . . ?
C16 Os2 O3 Os1 153.65(14) . . . . ?
C14 Os2 O3 Os1 -133.47(14) . . . . ?
C11 Os2 O3 Os1 123.29(16) . . . . ?
O3 Os1 C1 C6 -67.4(3) . . . . ?
O2 Os1 C1 C6 171.6(6) . . . . ?
O1 Os1 C1 C6 -140.8(2) . . . . ?
C2 Os1 C1 C6 130.0(4) . . . . ?
C3 Os1 C1 C6 101.7(3) . . . . ?
C5 Os1 C1 C6 28.2(2) . . . . ?
C4 Os1 C1 C6 64.6(3) . . . . ?
Os2 Os1 C1 C6 -115.1(2) . . . . ?
O3 Os1 C1 C2 162.6(2) . . . . ?
O2 Os1 C1 C2 41.6(8) . . . . ?
O1 Os1 C1 C2 89.2(3) . . . . ?
C6 Os1 C1 C2 -130.0(4) . . . . ?
C3 Os1 C1 C2 -28.2(2) . . . . ?
C5 Os1 C1 C2 -101.8(3) . . . . ?
C4 Os1 C1 C2 -65.4(3) . . . . ?
Os2 Os1 C1 C2 114.9(2) . . . . ?
O3 Os1 C1 C7 48.7(4) . . . . ?
O2 Os1 C1 C7 -72.2(8) . . . . ?
O1 Os1 C1 C7 -24.7(4) . . . . ?
C6 Os1 C1 C7 116.2(5) . . . . ?
C2 Os1 C1 C7 -113.9(5) . . . . ?
C3 Os1 C1 C7 -142.1(4) . . . . ?
C5 Os1 C1 C7 144.4(4) . . . . ?
C4 Os1 C1 C7 -179.3(4) . . . . ?
Os2 Os1 C1 C7 1.1(5) . . . . ?
C6 C1 C2 C3 -2.1(6) . . . . ?
C7 C1 C2 C3 173.0(4) . . . . ?
Os1 C1 C2 C3 52.7(4) . . . . ?
C6 C1 C2 Os1 -54.7(3) . . . . ?
C7 C1 C2 Os1 120.3(4) . . . . ?
O3 Os1 C2 C3 -168.9(3) . . . . ?
O2 Os1 C2 C3 57.3(3) . . . . ?
O1 Os1 C2 C3 130.0(3) . . . . ?
C6 Os1 C2 C3 -103.2(3) . . . . ?
C1 Os1 C2 C3 -133.7(4) . . . . ?
C5 Os1 C2 C3 -65.5(3) . . . . ?
C4 Os1 C2 C3 -28.2(2) . . . . ?
Os2 Os1 C2 C3 117.0(2) . . . . ?
O3 Os1 C2 C1 -35.2(4) . . . . ?
O2 Os1 C2 C1 -168.9(2) . . . . ?
O1 Os1 C2 C1 -96.3(3) . . . . ?
C6 Os1 C2 C1 30.5(3) . . . . ?
C3 Os1 C2 C1 133.7(4) . . . . ?
C5 Os1 C2 C1 68.2(3) . . . . ?
C4 Os1 C2 C1 105.5(3) . . . . ?
Os2 Os1 C2 C1 -109.3(2) . . . . ?
C1 C2 C3 C4 -0.2(6) . . . . ?
Os1 C2 C3 C4 52.0(4) . . . . ?
C1 C2 C3 Os1 -52.2(4) . . . . ?
O3 Os1 C3 C2 154.3(6) . . . . ?
O2 Os1 C3 C2 -138.7(2) . . . . ?
O1 Os1 C3 C2 -60.2(3) . . . . ?
C6 Os1 C3 C2 66.9(3) . . . . ?
C1 Os1 C3 C2 29.0(3) . . . . ?
C5 Os1 C3 C2 104.4(3) . . . . ?
C4 Os1 C3 C2 134.7(4) . . . . ?
Os2 Os1 C3 C2 -109.8(2) . . . . ?
O3 Os1 C3 C4 19.6(8) . . . . ?
O2 Os1 C3 C4 86.6(2) . . . . ?
O1 Os1 C3 C4 165.1(2) . . . . ?
C6 Os1 C3 C4 -67.9(2) . . . . ?
C1 Os1 C3 C4 -105.7(3) . . . . ?
C2 Os1 C3 C4 -134.7(4) . . . . ?
C5 Os1 C3 C4 -30.3(2) . . . . ?
Os2 Os1 C3 C4 115.5(2) . . . . ?
C2 C3 C4 C5 2.8(6) . . . . ?
Os1 C3 C4 C5 54.7(3) . . . . ?
C2 C3 C4 C8 -176.0(4) . . . . ?
Os1 C3 C4 C8 -124.1(4) . . . . ?
C2 C3 C4 Os1 -51.9(4) . . . . ?
O3 Os1 C4 C5 54.9(3) . . . . ?
O2 Os1 C4 C5 127.4(2) . . . . ?
O1 Os1 C4 C5 -162.2(3) . . . . ?
C6 Os1 C4 C5 -28.2(2) . . . . ?
C1 Os1 C4 C5 -64.8(2) . . . . ?
C2 Os1 C4 C5 -102.5(3) . . . . ?
C3 Os1 C4 C5 -130.2(3) . . . . ?
Os2 Os1 C4 C5 114.8(2) . . . . ?
O3 Os1 C4 C3 -174.8(2) . . . . ?
O2 Os1 C4 C3 -102.4(2) . . . . ?
O1 Os1 C4 C3 -31.9(4) . . . . ?
C6 Os1 C4 C3 102.1(3) . . . . ?
C1 Os1 C4 C3 65.4(3) . . . . ?
C2 Os1 C4 C3 27.7(2) . . . . ?
C5 Os1 C4 C3 130.2(3) . . . . ?
Os2 Os1 C4 C3 -115.0(2) . . . . ?
O3 Os1 C4 C8 -63.0(4) . . . . ?
O2 Os1 C4 C8 9.4(4) . . . . ?
O1 Os1 C4 C8 79.9(5) . . . . ?
C6 Os1 C4 C8 -146.1(4) . . . . ?
C1 Os1 C4 C8 177.2(4) . . . . ?
C2 Os1 C4 C8 139.5(4) . . . . ?
C3 Os1 C4 C8 111.8(5) . . . . ?
C5 Os1 C4 C8 -118.0(5) . . . . ?
Os2 Os1 C4 C8 -3.2(5) . . . . ?
C3 C4 C5 C6 -3.0(6) . . . . ?
C8 C4 C5 C6 175.7(4) . . . . ?
Os1 C4 C5 C6 51.3(4) . . . . ?
C3 C4 C5 Os1 -54.3(3) . . . . ?
C8 C4 C5 Os1 124.4(4) . . . . ?
O3 Os1 C5 C4 -139.9(2) . . . . ?
O2 Os1 C5 C4 -64.9(3) . . . . ?
O1 Os1 C5 C4 150.9(4) . . . . ?
C6 Os1 C5 C4 134.6(4) . . . . ?
C1 Os1 C5 C4 106.4(3) . . . . ?
C2 Os1 C5 C4 67.8(2) . . . . ?
C3 Os1 C5 C4 30.8(2) . . . . ?
Os2 Os1 C5 C4 -114.8(2) . . . . ?
O3 Os1 C5 C6 85.5(2) . . . . ?
O2 Os1 C5 C6 160.5(2) . . . . ?
O1 Os1 C5 C6 16.3(6) . . . . ?
C1 Os1 C5 C6 -28.2(2) . . . . ?
C2 Os1 C5 C6 -66.8(2) . . . . ?
C3 Os1 C5 C6 -103.8(3) . . . . ?
C4 Os1 C5 C6 -134.6(4) . . . . ?
Os2 Os1 C5 C6 110.6(2) . . . . ?
C2 C1 C6 C5 1.8(6) . . . . ?
C7 C1 C6 C5 -173.2(4) . . . . ?
Os1 C1 C6 C5 -52.8(4) . . . . ?
C2 C1 C6 Os1 54.6(3) . . . . ?
C7 C1 C6 Os1 -120.4(4) . . . . ?
C4 C5 C6 C1 0.8(6) . . . . ?
Os1 C5 C6 C1 52.5(4) . . . . ?
C4 C5 C6 Os1 -51.7(4) . . . . ?
O3 Os1 C6 C1 123.6(3) . . . . ?
O2 Os1 C6 C1 -175.8(3) . . . . ?
O1 Os1 C6 C1 51.0(3) . . . . ?
C2 Os1 C6 C1 -31.1(3) . . . . ?
C3 Os1 C6 C1 -68.4(3) . . . . ?
C5 Os1 C6 C1 -134.4(4) . . . . ?
C4 Os1 C6 C1 -106.5(3) . . . . ?
Os2 Os1 C6 C1 108.4(2) . . . . ?
O3 Os1 C6 C5 -102.1(2) . . . . ?
O2 Os1 C6 C5 -41.4(4) . . . . ?
O1 Os1 C6 C5 -174.6(2) . . . . ?
C1 Os1 C6 C5 134.4(4) . . . . ?
C2 Os1 C6 C5 103.2(3) . . . . ?
C3 Os1 C6 C5 66.0(2) . . . . ?
C4 Os1 C6 C5 27.9(2) . . . . ?
Os2 Os1 C6 C5 -117.2(2) . . . . ?
C5 C4 C8 C9 -31.2(6) . . . . ?
C3 C4 C8 C9 147.5(4) . . . . ?
Os1 C4 C8 C9 60.4(5) . . . . ?
C5 C4 C8 C10 91.8(5) . . . . ?
C3 C4 C8 C10 -89.5(5) . . . . ?
Os1 C4 C8 C10 -176.6(3) . . . . ?
O2 Os2 C11 C16 -171.2(3) . . . . ?
O3 Os2 C11 C16 53.9(3) . . . . ?
O1 Os2 C11 C16 125.5(2) . . . . ?
C15 Os2 C11 C16 -28.8(2) . . . . ?
C13 Os2 C11 C16 -102.8(3) . . . . ?
C12 Os2 C11 C16 -131.6(4) . . . . ?
C14 Os2 C11 C16 -65.5(3) . . . . ?
Os1 Os2 C11 C16 111.4(2) . . . . ?
O2 Os2 C11 C12 -39.6(4) . . . . ?
O3 Os2 C11 C12 -174.6(2) . . . . ?
O1 Os2 C11 C12 -103.0(2) . . . . ?
C15 Os2 C11 C12 102.8(3) . . . . ?
C13 Os2 C11 C12 28.7(2) . . . . ?
C16 Os2 C11 C12 131.6(4) . . . . ?
C14 Os2 C11 C12 66.0(3) . . . . ?
Os1 Os2 C11 C12 -117.0(2) . . . . ?
O2 Os2 C11 C17 75.7(6) . . . . ?
O3 Os2 C11 C17 -59.3(5) . . . . ?
O1 Os2 C11 C17 12.3(4) . . . . ?
C15 Os2 C11 C17 -142.0(4) . . . . ?
C13 Os2 C11 C17 144.0(4) . . . . ?
C12 Os2 C11 C17 115.3(5) . . . . ?
C16 Os2 C11 C17 -113.2(5) . . . . ?
C14 Os2 C11 C17 -178.7(4) . . . . ?
Os1 Os2 C11 C17 -1.7(5) . . . . ?
C16 C11 C12 C13 0.8(6) . . . . ?
C17 C11 C12 C13 -176.0(4) . . . . ?
Os2 C11 C12 C13 -52.9(4) . . . . ?
C16 C11 C12 Os2 53.6(4) . . . . ?
C17 C11 C12 Os2 -123.1(4) . . . . ?
O2 Os2 C12 C13 -64.5(3) . . . . ?
O3 Os2 C12 C13 151.0(5) . . . . ?
O1 Os2 C12 C13 -142.3(2) . . . . ?
C15 Os2 C12 C13 66.1(3) . . . . ?
C16 Os2 C12 C13 103.7(3) . . . . ?
C14 Os2 C12 C13 28.5(2) . . . . ?
C11 Os2 C12 C13 133.3(4) . . . . ?
Os1 Os2 C12 C13 -115.7(2) . . . . ?
O2 Os2 C12 C11 162.2(2) . . . . ?
O3 Os2 C12 C11 17.8(7) . . . . ?
O1 Os2 C12 C11 84.4(3) . . . . ?
C15 Os2 C12 C11 -67.2(3) . . . . ?
C13 Os2 C12 C11 -133.3(4) . . . . ?
C16 Os2 C12 C11 -29.6(2) . . . . ?
C14 Os2 C12 C11 -104.8(3) . . . . ?
Os1 Os2 C12 C11 111.0(2) . . . . ?
C11 C12 C13 C14 0.3(6) . . . . ?
Os2 C12 C13 C14 -53.0(4) . . . . ?
C11 C12 C13 Os2 53.3(4) . . . . ?
O2 Os2 C13 C12 128.5(2) . . . . ?
O3 Os2 C13 C12 -164.8(3) . . . . ?
O1 Os2 C13 C12 52.3(3) . . . . ?
C15 Os2 C13 C12 -103.8(3) . . . . ?
C16 Os2 C13 C12 -66.0(3) . . . . ?
C14 Os2 C13 C12 -134.2(4) . . . . ?
C11 Os2 C13 C12 -28.8(2) . . . . ?
Os1 Os2 C13 C12 114.6(2) . . . . ?
O2 Os2 C13 C14 -97.3(2) . . . . ?
O3 Os2 C13 C14 -30.6(4) . . . . ?
O1 Os2 C13 C14 -173.5(2) . . . . ?
C15 Os2 C13 C14 30.4(2) . . . . ?
C12 Os2 C13 C14 134.2(4) . . . . ?
C16 Os2 C13 C14 68.2(3) . . . . ?
C11 Os2 C13 C14 105.4(3) . . . . ?
Os1 Os2 C13 C14 -111.2(2) . . . . ?
C12 C13 C14 C15 -0.7(6) . . . . ?
Os2 C13 C14 C15 -53.6(3) . . . . ?
C12 C13 C14 C18 177.5(4) . . . . ?
Os2 C13 C14 C18 124.5(4) . . . . ?
C12 C13 C14 Os2 52.9(4) . . . . ?
O2 Os2 C14 C15 -138.7(2) . . . . ?
O3 Os2 C14 C15 -64.7(3) . . . . ?
O1 Os2 C14 C15 156.9(7) . . . . ?
C13 Os2 C14 C15 130.1(4) . . . . ?
C12 Os2 C14 C15 102.0(3) . . . . ?
C16 Os2 C14 C15 28.5(2) . . . . ?
C11 Os2 C14 C15 65.0(3) . . . . ?
Os1 Os2 C14 C15 -112.0(2) . . . . ?
O2 Os2 C14 C13 91.1(3) . . . . ?
O3 Os2 C14 C13 165.2(2) . . . . ?
O1 Os2 C14 C13 26.7(9) . . . . ?
C15 Os2 C14 C13 -130.1(4) . . . . ?
C12 Os2 C14 C13 -28.1(2) . . . . ?
C16 Os2 C14 C13 -101.7(3) . . . . ?
C11 Os2 C14 C13 -65.1(3) . . . . ?
Os1 Os2 C14 C13 117.9(2) . . . . ?
O2 Os2 C14 C18 -23.3(4) . . . . ?
O3 Os2 C14 C18 50.7(4) . . . . ?
O1 Os2 C14 C18 -87.7(8) . . . . ?
C15 Os2 C14 C18 115.4(5) . . . . ?
C13 Os2 C14 C18 -114.4(5) . . . . ?
C12 Os2 C14 C18 -142.5(4) . . . . ?
C16 Os2 C14 C18 143.9(4) . . . . ?
C11 Os2 C14 C18 -179.6(4) . . . . ?
Os1 Os2 C14 C18 3.5(5) . . . . ?
C13 C14 C15 C16 0.1(6) . . . . ?
C18 C14 C15 C16 -178.0(4) . . . . ?
Os2 C14 C15 C16 -53.5(4) . . . . ?
C13 C14 C15 Os2 53.6(3) . . . . ?
C18 C14 C15 Os2 -124.5(4) . . . . ?
O2 Os2 C15 C14 55.7(3) . . . . ?
O3 Os2 C15 C14 126.0(2) . . . . ?
O1 Os2 C15 C14 -170.9(3) . . . . ?
C13 Os2 C15 C14 -30.8(2) . . . . ?
C12 Os2 C15 C14 -68.1(3) . . . . ?
C16 Os2 C15 C14 -134.0(4) . . . . ?
C11 Os2 C15 C14 -105.7(3) . . . . ?
Os1 Os2 C15 C14 113.6(2) . . . . ?
O2 Os2 C15 C16 -170.3(2) . . . . ?
O3 Os2 C15 C16 -100.0(2) . . . . ?
O1 Os2 C15 C16 -36.9(4) . . . . ?
C13 Os2 C15 C16 103.2(3) . . . . ?
C12 Os2 C15 C16 65.9(3) . . . . ?
C14 Os2 C15 C16 134.0(4) . . . . ?
C11 Os2 C15 C16 28.4(2) . . . . ?
Os1 Os2 C15 C16 -112.4(2) . . . . ?
C12 C11 C16 C15 -1.3(6) . . . . ?
C17 C11 C16 C15 175.5(4) . . . . ?
Os2 C11 C16 C15 52.1(4) . . . . ?
C12 C11 C16 Os2 -53.4(4) . . . . ?
C17 C11 C16 Os2 123.4(4) . . . . ?
C14 C15 C16 C11 0.9(6) . . . . ?
Os2 C15 C16 C11 -52.7(4) . . . . ?
C14 C15 C16 Os2 53.6(4) . . . . ?
O2 Os2 C16 C11 165.4(5) . . . . ?
O3 Os2 C16 C11 -139.7(2) . . . . ?
O1 Os2 C16 C11 -65.0(3) . . . . ?
C15 Os2 C16 C11 133.6(4) . . . . ?
C13 Os2 C16 C11 67.2(3) . . . . ?
C12 Os2 C16 C11 29.9(2) . . . . ?
C14 Os2 C16 C11 105.3(3) . . . . ?
Os1 Os2 C16 C11 -113.4(2) . . . . ?
O2 Os2 C16 C15 31.8(7) . . . . ?
O3 Os2 C16 C15 86.7(2) . . . . ?
O1 Os2 C16 C15 161.4(2) . . . . ?
C13 Os2 C16 C15 -66.4(3) . . . . ?
C12 Os2 C16 C15 -103.7(3) . . . . ?
C14 Os2 C16 C15 -28.3(2) . . . . ?
C11 Os2 C16 C15 -133.6(4) . . . . ?
Os1 Os2 C16 C15 113.0(2) . . . . ?
C15 C14 C18 C20 53.2(5) . . . . ?
C13 C14 C18 C20 -124.9(4) . . . . ?
Os2 C14 C18 C20 -36.2(5) . . . . ?
C15 C14 C18 C19 -68.8(5) . . . . ?
C13 C14 C18 C19 113.1(4) . . . . ?
Os2 C14 C18 C19 -158.2(3) . . . . ?
O6 Os3 Os4 O5 -116.64(19) . . . . ?
O4 Os3 Os4 O5 120.14(18) . . . . ?
C26 Os3 Os4 O5 -19.1(2) . . . . ?
C28 Os3 Os4 O5 -135.9(2) . . . . ?
C29 Os3 Os4 O5 163.8(2) . . . . ?
C27 Os3 Os4 O5 -77.3(2) . . . . ?
C25 Os3 Os4 O5 40.9(2) . . . . ?
C24 Os3 Os4 O5 101.8(2) . . . . ?
O5 Os3 Os4 O6 116.64(19) . . . . ?
O4 Os3 Os4 O6 -123.22(18) . . . . ?
C26 Os3 Os4 O6 97.6(2) . . . . ?
C28 Os3 Os4 O6 -19.2(2) . . . . ?
C29 Os3 Os4 O6 -79.6(2) . . . . ?
C27 Os3 Os4 O6 39.4(2) . . . . ?
C25 Os3 Os4 O6 157.5(2) . . . . ?
C24 Os3 Os4 O6 -141.6(2) . . . . ?
O5 Os3 Os4 O4 -120.14(18) . . . . ?
O6 Os3 Os4 O4 123.22(18) . . . . ?
C26 Os3 Os4 O4 -139.2(2) . . . . ?
C28 Os3 Os4 O4 104.0(2) . . . . ?
C29 Os3 Os4 O4 43.6(2) . . . . ?
C27 Os3 Os4 O4 162.6(2) . . . . ?
C25 Os3 Os4 O4 -79.3(2) . . . . ?
C24 Os3 Os4 O4 -18.3(2) . . . . ?
O5 Os3 Os4 C36 -3.2(3) . . . . ?
O6 Os3 Os4 C36 -119.8(3) . . . . ?
O4 Os3 Os4 C36 117.0(3) . . . . ?
C26 Os3 Os4 C36 -22.3(3) . . . . ?
C28 Os3 Os4 C36 -139.0(3) . . . . ?
C29 Os3 Os4 C36 160.6(3) . . . . ?
C27 Os3 Os4 C36 -80.4(3) . . . . ?
C25 Os3 Os4 C36 37.7(3) . . . . ?
C24 Os3 Os4 C36 98.6(3) . . . . ?
O5 Os3 Os4 C38 111.8(2) . . . . ?
O6 Os3 Os4 C38 -4.8(2) . . . . ?
O4 Os3 Os4 C38 -128.0(2) . . . . ?
C26 Os3 Os4 C38 92.8(3) . . . . ?
C28 Os3 Os4 C38 -24.0(3) . . . . ?
C29 Os3 Os4 C38 -84.4(3) . . . . ?
C27 Os3 Os4 C38 34.6(3) . . . . ?
C25 Os3 Os4 C38 152.7(3) . . . . ?
C24 Os3 Os4 C38 -146.4(3) . . . . ?
O5 Os3 Os4 C35 -63.2(3) . . . . ?
O6 Os3 Os4 C35 -179.8(3) . . . . ?
O4 Os3 Os4 C35 56.9(3) . . . . ?
C26 Os3 Os4 C35 -82.3(3) . . . . ?
C28 Os3 Os4 C35 160.9(3) . . . . ?
C29 Os3 Os4 C35 100.6(3) . . . . ?
C27 Os3 Os4 C35 -140.5(3) . . . . ?
C25 Os3 Os4 C35 -22.3(3) . . . . ?
C24 Os3 Os4 C35 38.6(3) . . . . ?
O5 Os3 Os4 C37 54.6(2) . . . . ?
O6 Os3 Os4 C37 -62.1(2) . . . . ?
O4 Os3 Os4 C37 174.7(2) . . . . ?
C26 Os3 Os4 C37 35.5(3) . . . . ?
C28 Os3 Os4 C37 -81.3(3) . . . . ?
C29 Os3 Os4 C37 -141.7(2) . . . . ?
C27 Os3 Os4 C37 -22.7(3) . . . . ?
C25 Os3 Os4 C37 95.4(3) . . . . ?
C24 Os3 Os4 C37 156.4(2) . . . . ?
O5 Os3 Os4 C39 172.9(3) . . . . ?
O6 Os3 Os4 C39 56.2(3) . . . . ?
O4 Os3 Os4 C39 -67.0(3) . . . . ?
C26 Os3 Os4 C39 153.8(3) . . . . ?
C28 Os3 Os4 C39 37.0(3) . . . . ?
C29 Os3 Os4 C39 -23.4(3) . . . . ?
C27 Os3 Os4 C39 95.6(3) . . . . ?
C25 Os3 Os4 C39 -146.3(3) . . . . ?
C24 Os3 Os4 C39 -85.3(3) . . . . ?
O5 Os3 Os4 C34 -124.3(3) . . . . ?
O6 Os3 Os4 C34 119.0(3) . . . . ?
O4 Os3 Os4 C34 -4.2(3) . . . . ?
C26 Os3 Os4 C34 -143.4(3) . . . . ?
C28 Os3 Os4 C34 99.8(3) . . . . ?
C29 Os3 Os4 C34 39.4(3) . . . . ?
C27 Os3 Os4 C34 158.4(3) . . . . ?
C25 Os3 Os4 C34 -83.5(3) . . . . ?
C24 Os3 Os4 C34 -22.5(3) . . . . ?
O5 Os3 O4 C44 173.4(3) . . . . ?
O6 Os3 O4 C44 99.9(3) . . . . ?
C26 Os3 O4 C44 -116.7(4) . . . . ?
C28 Os3 O4 C44 13.8(4) . . . . ?
C29 Os3 O4 C44 -17.1(4) . . . . ?
C27 Os3 O4 C44 42.7(9) . . . . ?
C25 Os3 O4 C44 -90.0(3) . . . . ?
C24 Os3 O4 C44 -55.9(3) . . . . ?
Os4 Os3 O4 C44 135.8(4) . . . . ?
O5 Os3 O4 Os4 37.52(11) . . . . ?
O6 Os3 O4 Os4 -35.91(11) . . . . ?
C26 Os3 O4 Os4 107.4(3) . . . . ?
C28 Os3 O4 Os4 -122.05(17) . . . . ?
C29 Os3 O4 Os4 -152.98(13) . . . . ?
C27 Os3 O4 Os4 -93.1(7) . . . . ?
C25 Os3 O4 Os4 134.11(16) . . . . ?
C24 Os3 O4 Os4 168.25(14) . . . . ?
O5 Os4 O4 C44 -172.2(3) . . . . ?
O6 Os4 O4 C44 -98.6(3) . . . . ?
C36 Os4 O4 C44 110.2(4) . . . . ?
C38 Os4 O4 C44 -23.0(5) . . . . ?
C35 Os4 O4 C44 80.0(4) . . . . ?
C39 Os4 O4 C44 6.1(4) . . . . ?
C34 Os4 O4 C44 42.6(3) . . . . ?
Os3 Os4 O4 C44 -134.7(4) . . . . ?
O5 Os4 O4 Os3 -37.48(11) . . . . ?
O6 Os4 O4 Os3 36.10(11) . . . . ?
C36 Os4 O4 Os3 -115.1(2) . . . . ?
C38 Os4 O4 Os3 111.7(3) . . . . ?
C35 Os4 O4 Os3 -145.31(16) . . . . ?
C39 Os4 O4 Os3 140.79(17) . . . . ?
C34 Os4 O4 Os3 177.34(16) . . . . ?
O6 Os3 O5 C45 178.1(4) . . . . ?
O4 Os3 O5 C45 100.0(4) . . . . ?
C26 Os3 O5 C45 -54.4(4) . . . . ?
C28 Os3 O5 C45 -112.9(4) . . . . ?
C29 Os3 O5 C45 29.9(10) . . . . ?
C27 Os3 O5 C45 -90.1(4) . . . . ?
C25 Os3 O5 C45 -16.1(4) . . . . ?
C24 Os3 O5 C45 14.8(4) . . . . ?
Os4 Os3 O5 C45 138.3(4) . . . . ?
O6 Os3 O5 Os4 39.78(12) . . . . ?
O4 Os3 O5 Os4 -38.34(12) . . . . ?
C26 Os3 O5 Os4 167.30(15) . . . . ?
C28 Os3 O5 Os4 108.7(3) . . . . ?
C29 Os3 O5 Os4 -108.4(8) . . . . ?
C27 Os3 O5 Os4 131.63(15) . . . . ?
C25 Os3 O5 Os4 -154.38(15) . . . . ?
C24 Os3 O5 Os4 -123.56(18) . . . . ?
O6 Os4 O5 C45 -178.7(4) . . . . ?
O4 Os4 O5 C45 -100.7(4) . . . . ?
C36 Os4 O5 C45 39.1(4) . . . . ?
C38 Os4 O5 C45 103.9(4) . . . . ?
C35 Os4 O5 C45 3.0(4) . . . . ?
C37 Os4 O5 C45 77.0(4) . . . . ?
C34 Os4 O5 C45 -22.5(5) . . . . ?
Os3 Os4 O5 C45 -138.8(4) . . . . ?
O6 Os4 O5 Os3 -39.95(12) . . . . ?
O4 Os4 O5 Os3 38.11(12) . . . . ?
C36 Os4 O5 Os3 177.86(17) . . . . ?
C38 Os4 O5 Os3 -117.3(2) . . . . ?
C35 Os4 O5 Os3 141.78(17) . . . . ?
C37 Os4 O5 Os3 -144.25(15) . . . . ?
C34 Os4 O5 Os3 116.3(2) . . . . ?
O5 Os4 O6 C46 178.2(4) . . . . ?
O4 Os4 O6 C46 102.5(3) . . . . ?
C36 Os4 O6 C46 -107.6(4) . . . . ?
C38 Os4 O6 C46 -44.5(4) . . . . ?
C37 Os4 O6 C46 -81.3(4) . . . . ?
C39 Os4 O6 C46 -7.6(4) . . . . ?
C34 Os4 O6 C46 20.0(5) . . . . ?
Os3 Os4 O6 C46 138.7(4) . . . . ?
O5 Os4 O6 Os3 39.45(12) . . . . ?
O4 Os4 O6 Os3 -36.26(12) . . . . ?
C36 Os4 O6 Os3 113.7(2) . . . . ?
C38 Os4 O6 Os3 176.82(15) . . . . ?
C37 Os4 O6 Os3 140.01(15) . . . . ?
C39 Os4 O6 Os3 -146.33(15) . . . . ?
C34 Os4 O6 Os3 -118.7(2) . . . . ?
O5 Os3 O6 C46 -178.2(4) . . . . ?
O4 Os3 O6 C46 -102.1(4) . . . . ?
C26 Os3 O6 C46 98.1(4) . . . . ?
C28 Os3 O6 C46 28.8(4) . . . . ?
C29 Os3 O6 C46 -4.8(4) . . . . ?
C27 Os3 O6 C46 67.8(4) . . . . ?
C25 Os3 O6 C46 114.3(6) . . . . ?
C24 Os3 O6 C46 -28.9(5) . . . . ?
Os4 Os3 O6 C46 -138.6(4) . . . . ?
O5 Os3 O6 Os4 -39.62(12) . . . . ?
O4 Os3 O6 Os4 36.54(12) . . . . ?
C26 Os3 O6 Os4 -123.29(17) . . . . ?
C28 Os3 O6 Os4 167.41(16) . . . . ?
C29 Os3 O6 Os4 133.84(15) . . . . ?
C27 Os3 O6 Os4 -153.62(15) . . . . ?
C25 Os3 O6 Os4 -107.1(5) . . . . ?
C24 Os3 O6 Os4 109.7(3) . . . . ?
O5 Os3 C24 C25 -53.9(3) . . . . ?
O6 Os3 C24 C25 165.5(3) . . . . ?
O4 Os3 C24 C25 -126.8(2) . . . . ?
C26 Os3 C24 C25 28.0(3) . . . . ?
C28 Os3 C24 C25 102.0(3) . . . . ?
C29 Os3 C24 C25 130.6(4) . . . . ?
C27 Os3 C24 C25 65.0(3) . . . . ?
Os4 Os3 C24 C25 -114.3(3) . . . . ?
O5 Os3 C24 C29 175.5(2) . . . . ?
O6 Os3 C24 C29 34.9(5) . . . . ?
O4 Os3 C24 C29 102.6(3) . . . . ?
C26 Os3 C24 C29 -102.6(3) . . . . ?
C28 Os3 C24 C29 -28.6(3) . . . . ?
C27 Os3 C24 C29 -65.6(3) . . . . ?
C25 Os3 C24 C29 -130.6(4) . . . . ?
Os4 Os3 C24 C29 115.1(2) . . . . ?
O5 Os3 C24 C30 60.9(5) . . . . ?
O6 Os3 C24 C30 -79.7(5) . . . . ?
O4 Os3 C24 C30 -12.0(4) . . . . ?
C26 Os3 C24 C30 142.7(5) . . . . ?
C28 Os3 C24 C30 -143.2(5) . . . . ?
C29 Os3 C24 C30 -114.6(5) . . . . ?
C27 Os3 C24 C30 179.8(4) . . . . ?
C25 Os3 C24 C30 114.8(5) . . . . ?
Os4 Os3 C24 C30 0.5(5) . . . . ?
C29 C24 C25 C26 2.4(6) . . . . ?
C30 C24 C25 C26 -176.5(4) . . . . ?
Os3 C24 C25 C26 -51.2(4) . . . . ?
C29 C24 C25 Os3 53.6(3) . . . . ?
C30 C24 C25 Os3 -125.2(4) . . . . ?
O5 Os3 C25 C26 -84.1(3) . . . . ?
O6 Os3 C25 C26 -20.9(7) . . . . ?
O4 Os3 C25 C26 -160.6(2) . . . . ?
C28 Os3 C25 C26 66.9(3) . . . . ?
C29 Os3 C25 C26 104.3(3) . . . . ?
C27 Os3 C25 C26 28.7(3) . . . . ?
C24 Os3 C25 C26 134.8(4) . . . . ?
Os4 Os3 C25 C26 -110.9(3) . . . . ?
O5 Os3 C25 C24 141.1(2) . . . . ?
O6 Os3 C25 C24 -155.6(5) . . . . ?
O4 Os3 C25 C24 64.6(3) . . . . ?
C26 Os3 C25 C24 -134.8(4) . . . . ?
C28 Os3 C25 C24 -67.8(3) . . . . ?
C29 Os3 C25 C24 -30.5(3) . . . . ?
C27 Os3 C25 C24 -106.1(3) . . . . ?
Os4 Os3 C25 C24 114.3(2) . . . . ?
C24 C25 C26 C27 -1.5(7) . . . . ?
Os3 C25 C26 C27 -53.3(4) . . . . ?
C24 C25 C26 Os3 51.8(4) . . . . ?
O5 Os3 C26 C25 103.5(3) . . . . ?
O6 Os3 C26 C25 173.4(2) . . . . ?
O4 Os3 C26 C25 39.6(5) . . . . ?
C28 Os3 C26 C25 -102.7(3) . . . . ?
C29 Os3 C26 C25 -65.6(3) . . . . ?
C27 Os3 C26 C25 -133.8(4) . . . . ?
C24 Os3 C26 C25 -27.8(2) . . . . ?
Os4 Os3 C26 C25 116.3(3) . . . . ?
O5 Os3 C26 C27 -122.7(3) . . . . ?
O6 Os3 C26 C27 -52.9(3) . . . . ?
O4 Os3 C26 C27 173.3(3) . . . . ?
C28 Os3 C26 C27 31.1(3) . . . . ?
C29 Os3 C26 C27 68.2(3) . . . . ?
C25 Os3 C26 C27 133.8(4) . . . . ?
C24 Os3 C26 C27 106.0(3) . . . . ?
Os4 Os3 C26 C27 -110.0(3) . . . . ?
C25 C26 C27 C28 -1.1(6) . . . . ?
Os3 C26 C27 C28 -54.7(4) . . . . ?
C25 C26 C27 C31 176.9(4) . . . . ?
Os3 C26 C27 C31 123.3(4) . . . . ?
C25 C26 C27 Os3 53.6(4) . . . . ?
O5 Os3 C27 C26 68.1(3) . . . . ?
O6 Os3 C27 C26 140.1(3) . . . . ?
O4 Os3 C27 C26 -165.1(6) . . . . ?
C28 Os3 C27 C26 -129.4(4) . . . . ?
C29 Os3 C27 C26 -101.9(3) . . . . ?
C25 Os3 C27 C26 -28.4(3) . . . . ?
C24 Os3 C27 C26 -64.9(3) . . . . ?
Os4 Os3 C27 C26 114.5(3) . . . . ?
O5 Os3 C27 C28 -162.5(2) . . . . ?
O6 Os3 C27 C28 -90.4(3) . . . . ?
O4 Os3 C27 C28 -35.6(8) . . . . ?
C26 Os3 C27 C28 129.4(4) . . . . ?
C29 Os3 C27 C28 27.5(2) . . . . ?
C25 Os3 C27 C28 101.0(3) . . . . ?
C24 Os3 C27 C28 64.6(3) . . . . ?
Os4 Os3 C27 C28 -116.0(2) . . . . ?
O5 Os3 C27 C31 -47.8(4) . . . . ?
O6 Os3 C27 C31 24.2(4) . . . . ?
O4 Os3 C27 C31 79.0(9) . . . . ?
C26 Os3 C27 C31 -115.9(5) . . . . ?
C28 Os3 C27 C31 114.7(5) . . . . ?
C29 Os3 C27 C31 142.2(4) . . . . ?
C25 Os3 C27 C31 -144.3(4) . . . . ?
C24 Os3 C27 C31 179.2(4) . . . . ?
Os4 Os3 C27 C31 -1.4(5) . . . . ?
C26 C27 C28 C29 2.7(6) . . . . ?
C31 C27 C28 C29 -175.3(4) . . . . ?
Os3 C27 C28 C29 -51.8(4) . . . . ?
C26 C27 C28 Os3 54.5(3) . . . . ?
C31 C27 C28 Os3 -123.5(4) . . . . ?
O5 Os3 C28 C29 169.4(3) . . . . ?
O6 Os3 C28 C29 -128.6(3) . . . . ?
O4 Os3 C28 C29 -54.0(3) . . . . ?
C26 Os3 C28 C29 104.1(3) . . . . ?
C27 Os3 C28 C29 135.2(4) . . . . ?
C25 Os3 C28 C29 66.4(3) . . . . ?
C24 Os3 C28 C29 28.9(3) . . . . ?
Os4 Os3 C28 C29 -115.7(2) . . . . ?
O5 Os3 C28 C27 34.2(4) . . . . ?
O6 Os3 C28 C27 96.2(3) . . . . ?
O4 Os3 C28 C27 170.8(2) . . . . ?
C26 Os3 C28 C27 -31.1(3) . . . . ?
C29 Os3 C28 C27 -135.2(4) . . . . ?
C25 Os3 C28 C27 -68.8(3) . . . . ?
C24 Os3 C28 C27 -106.3(3) . . . . ?
Os4 Os3 C28 C27 109.1(3) . . . . ?
C27 C28 C29 C24 -1.8(7) . . . . ?
Os3 C28 C29 C24 -53.6(4) . . . . ?
C27 C28 C29 Os3 51.8(4) . . . . ?
C25 C24 C29 C28 -0.8(6) . . . . ?
C30 C24 C29 C28 178.1(4) . . . . ?
Os3 C24 C29 C28 53.2(4) . . . . ?
C25 C24 C29 Os3 -54.0(4) . . . . ?
C30 C24 C29 Os3 124.8(4) . . . . ?
O5 Os3 C29 C28 -151.8(7) . . . . ?
O6 Os3 C29 C28 62.8(3) . . . . ?
O4 Os3 C29 C28 141.2(3) . . . . ?
C26 Os3 C29 C28 -65.9(3) . . . . ?
C27 Os3 C29 C28 -27.9(3) . . . . ?
C25 Os3 C29 C28 -103.2(3) . . . . ?
C24 Os3 C29 C28 -133.3(4) . . . . ?
Os4 Os3 C29 C28 112.2(3) . . . . ?
O5 Os3 C29 C24 -18.5(10) . . . . ?
O6 Os3 C29 C24 -163.8(2) . . . . ?
O4 Os3 C29 C24 -85.5(3) . . . . ?
C26 Os3 C29 C24 67.4(3) . . . . ?
C28 Os3 C29 C24 133.3(4) . . . . ?
C27 Os3 C29 C24 105.4(3) . . . . ?
C25 Os3 C29 C24 30.1(3) . . . . ?
Os4 Os3 C29 C24 -114.5(3) . . . . ?
C26 C27 C31 C32 -41.7(6) . . . . ?
C28 C27 C31 C32 136.2(5) . . . . ?
Os3 C27 C31 C32 47.5(6) . . . . ?
C26 C27 C31 C33 83.2(5) . . . . ?
C28 C27 C31 C33 -98.9(5) . . . . ?
Os3 C27 C31 C33 172.4(3) . . . . ?
O5 Os4 C34 C35 40.7(4) . . . . ?
O6 Os4 C34 C35 -176.5(3) . . . . ?
O4 Os4 C34 C35 110.2(3) . . . . ?
C36 Os4 C34 C35 -29.1(3) . . . . ?
C38 Os4 C34 C35 -102.8(3) . . . . ?
C37 Os4 C34 C35 -66.2(3) . . . . ?
C39 Os4 C34 C35 -131.5(4) . . . . ?
Os3 Os4 C34 C35 113.1(3) . . . . ?
O5 Os4 C34 C39 172.2(3) . . . . ?
O6 Os4 C34 C39 -45.0(4) . . . . ?
O4 Os4 C34 C39 -118.3(3) . . . . ?
C36 Os4 C34 C39 102.5(3) . . . . ?
C38 Os4 C34 C39 28.7(3) . . . . ?
C35 Os4 C34 C39 131.5(4) . . . . ?
C37 Os4 C34 C39 65.4(3) . . . . ?
Os3 Os4 C34 C39 -115.4(3) . . . . ?
O5 Os4 C34 C40 -71.8(6) . . . . ?
O6 Os4 C34 C40 71.0(6) . . . . ?
O4 Os4 C34 C40 -2.3(6) . . . . ?
C36 Os4 C34 C40 -141.5(6) . . . . ?
C38 Os4 C34 C40 144.7(6) . . . . ?
C35 Os4 C34 C40 -112.5(7) . . . . ?
C37 Os4 C34 C40 -178.6(6) . . . . ?
C39 Os4 C34 C40 116.0(6) . . . . ?
Os3 Os4 C34 C40 0.6(7) . . . . ?
C39 C34 C35 C36 -0.6(7) . . . . ?
C40 C34 C35 C36 178.7(4) . . . . ?
Os4 C34 C35 C36 52.9(4) . . . . ?
C39 C34 C35 Os4 -53.5(4) . . . . ?
C40 C34 C35 Os4 125.8(4) . . . . ?
O5 Os4 C35 C34 -156.0(3) . . . . ?
O4 Os4 C35 C34 -79.2(3) . . . . ?
C36 Os4 C35 C34 133.1(4) . . . . ?
C38 Os4 C35 C34 67.3(3) . . . . ?
C37 Os4 C35 C34 104.6(3) . . . . ?
C39 Os4 C35 C34 29.9(3) . . . . ?
Os3 Os4 C35 C34 -116.0(3) . . . . ?
O5 Os4 C35 C36 70.9(3) . . . . ?
O4 Os4 C35 C36 147.7(3) . . . . ?
C38 Os4 C35 C36 -65.8(3) . . . . ?
C37 Os4 C35 C36 -28.5(3) . . . . ?
C39 Os4 C35 C36 -103.2(3) . . . . ?
C34 Os4 C35 C36 -133.1(4) . . . . ?
Os3 Os4 C35 C36 110.9(3) . . . . ?
C34 C35 C36 C37 -0.4(7) . . . . ?
Os4 C35 C36 C37 53.4(4) . . . . ?
C34 C35 C36 Os4 -53.7(4) . . . . ?
O5 Os4 C36 C35 -118.4(3) . . . . ?
O6 Os4 C36 C35 176.5(2) . . . . ?
O4 Os4 C36 C35 -50.1(4) . . . . ?
C38 Os4 C36 C35 103.8(3) . . . . ?
C37 Os4 C36 C35 133.9(4) . . . . ?
C39 Os4 C36 C35 66.2(3) . . . . ?
C34 Os4 C36 C35 28.6(3) . . . . ?
Os3 Os4 C36 C35 -116.3(3) . . . . ?
O5 Os4 C36 C37 107.7(3) . . . . ?
O6 Os4 C36 C37 42.6(4) . . . . ?
O4 Os4 C36 C37 176.0(2) . . . . ?
C38 Os4 C36 C37 -30.1(3) . . . . ?
C35 Os4 C36 C37 -133.9(4) . . . . ?
C39 Os4 C36 C37 -67.7(3) . . . . ?
C34 Os4 C36 C37 -105.3(3) . . . . ?
Os3 Os4 C36 C37 109.8(3) . . . . ?
C35 C36 C37 C38 0.7(6) . . . . ?
Os4 C36 C37 C38 54.0(4) . . . . ?
C35 C36 C37 C41 -177.2(4) . . . . ?
Os4 C36 C37 C41 -123.8(4) . . . . ?
C35 C36 C37 Os4 -53.4(4) . . . . ?
O5 Os4 C37 C38 149.4(3) . . . . ?
O6 Os4 C37 C38 76.2(3) . . . . ?
C36 Os4 C37 C38 -130.7(4) . . . . ?
C35 Os4 C37 C38 -102.2(3) . . . . ?
C39 Os4 C37 C38 -28.7(3) . . . . ?
C34 Os4 C37 C38 -65.6(3) . . . . ?
Os3 Os4 C37 C38 115.0(3) . . . . ?
O5 Os4 C37 C36 -80.0(3) . . . . ?
O6 Os4 C37 C36 -153.1(3) . . . . ?
C38 Os4 C37 C36 130.7(4) . . . . ?
C35 Os4 C37 C36 28.4(3) . . . . ?
C39 Os4 C37 C36 101.9(3) . . . . ?
C34 Os4 C37 C36 65.0(3) . . . . ?
Os3 Os4 C37 C36 -114.3(3) . . . . ?
O5 Os4 C37 C41 31.7(4) . . . . ?
O6 Os4 C37 C41 -41.4(4) . . . . ?
C36 Os4 C37 C41 111.7(5) . . . . ?
C38 Os4 C37 C41 -117.7(5) . . . . ?
C35 Os4 C37 C41 140.1(5) . . . . ?
C39 Os4 C37 C41 -146.4(5) . . . . ?
C34 Os4 C37 C41 176.7(5) . . . . ?
Os3 Os4 C37 C41 -2.6(5) . . . . ?
C36 C37 C38 C39 0.1(6) . . . . ?
C41 C37 C38 C39 177.8(4) . . . . ?
Os4 C37 C38 C39 53.8(4) . . . . ?
C36 C37 C38 Os4 -53.8(4) . . . . ?
C41 C37 C38 Os4 124.0(4) . . . . ?
O5 Os4 C38 C37 -45.3(4) . . . . ?
O6 Os4 C38 C37 -112.1(3) . . . . ?
O4 Os4 C38 C37 179.3(3) . . . . ?
C36 Os4 C38 C37 30.4(3) . . . . ?
C35 Os4 C38 C37 67.9(3) . . . . ?
C39 Os4 C38 C37 133.5(4) . . . . ?
C34 Os4 C38 C37 105.0(3) . . . . ?
Os3 Os4 C38 C37 -108.9(3) . . . . ?
O5 Os4 C38 C39 -178.8(2) . . . . ?
O6 Os4 C38 C39 114.4(3) . . . . ?
O4 Os4 C38 C39 45.8(4) . . . . ?
C36 Os4 C38 C39 -103.1(3) . . . . ?
C35 Os4 C38 C39 -65.6(3) . . . . ?
C37 Os4 C38 C39 -133.5(4) . . . . ?
C34 Os4 C38 C39 -28.6(3) . . . . ?
Os3 Os4 C38 C39 117.6(3) . . . . ?
C37 C38 C39 C34 -1.0(7) . . . . ?
Os4 C38 C39 C34 52.6(4) . . . . ?
C37 C38 C39 Os4 -53.7(4) . . . . ?
C35 C34 C39 C38 1.3(7) . . . . ?
C40 C34 C39 C38 -178.0(4) . . . . ?
Os4 C34 C39 C38 -52.1(4) . . . . ?
C35 C34 C39 Os4 53.3(4) . . . . ?
C40 C34 C39 Os4 -125.9(5) . . . . ?
O6 Os4 C39 C38 -74.5(3) . . . . ?
O4 Os4 C39 C38 -153.9(3) . . . . ?
C36 Os4 C39 C38 66.3(3) . . . . ?
C35 Os4 C39 C38 104.0(3) . . . . ?
C37 Os4 C39 C38 28.4(3) . . . . ?
C34 Os4 C39 C38 133.5(4) . . . . ?
Os3 Os4 C39 C38 -111.0(3) . . . . ?
O6 Os4 C39 C34 152.0(3) . . . . ?
O4 Os4 C39 C34 72.6(3) . . . . ?
C36 Os4 C39 C34 -67.2(3) . . . . ?
C38 Os4 C39 C34 -133.5(4) . . . . ?
C35 Os4 C39 C34 -29.5(3) . . . . ?
C37 Os4 C39 C34 -105.1(3) . . . . ?
Os3 Os4 C39 C34 115.5(3) . . . . ?
C38 C37 C41 C43 -32.9(6) . . . . ?
C36 C37 C41 C43 144.9(4) . . . . ?
Os4 C37 C41 C43 58.1(6) . . . . ?
C38 C37 C41 C42 92.7(6) . . . . ?
C36 C37 C41 C42 -89.6(6) . . . . ?
Os4 C37 C41 C42 -176.4(5) . . . . ?
